data_7008880
loop_
_publ_author_name
'Severn, John R.'
'Duchateau, Robbert'
'van Santen, Rutger A.'
'Ellis, Dianne D.'
'Spek, Anthony L.'
'Yap, Glenn P. A.'

_publ_section_title
;
 Silsesquioxane-bonded zirconocene complexes; soluble models for
 silica-tethered olefin polymerization catalysts
;
_journal_issue 11
_journal_name_full 'Dalton Transactions'
_journal_page_first 2293
_journal_paper_doi 10.1039/b300698k
_journal_year 2003
_chemical_formula_moiety 'C60 H94 Cl2 O12 Si10 Zr, 2.5(C H2 Cl2)'
_chemical_formula_sum 'C62.5 H99 Cl7 O12 Si10 Zr'
_chemical_formula_weight 1662.71
_chemical_name_systematic
; 
? 
;
_space_group_IT_number 2
_symmetry_cell_setting triclinic
_symmetry_space_group_name_Hall '-P 1'
_symmetry_space_group_name_H-M 'P -1'
_atom_sites_solution_hydrogens geom
_atom_sites_solution_primary direct
_atom_sites_solution_secondary difmap
_audit_creation_method SHELXL-97
_cell_angle_alpha 86.0297(17)
_cell_angle_beta 83.156(2)
_cell_angle_gamma 77.2346(18)
_cell_formula_units_Z 2
_cell_length_a 11.3551(4)
_cell_length_b 18.1661(7)
_cell_length_c 19.8473(8)
_cell_measurement_temperature 150(2)
_cell_volume 3960.5(3)
_computing_structure_refinement 'SHELXL-97 (Sheldrick, 1997)'
_computing_structure_solution 'SHELXS-97 (Sheldrick, 1990)'
_diffrn_ambient_temperature 150(2)
_diffrn_measured_fraction_theta_full 0.996
_diffrn_measured_fraction_theta_max 0.996
_diffrn_measurement_device_type 'Nonius Kappa CCD'
_diffrn_radiation_monochromator graphite
_diffrn_radiation_source 'rotating anode'
_diffrn_radiation_type MoK\a
_diffrn_radiation_wavelength 0.71073
_diffrn_reflns_av_R_equivalents 0.0514
_diffrn_reflns_av_sigmaI/netI 0.0833
_diffrn_reflns_limit_h_max 13
_diffrn_reflns_limit_h_min -13
_diffrn_reflns_limit_k_max 20
_diffrn_reflns_limit_k_min -21
_diffrn_reflns_limit_l_max 22
_diffrn_reflns_limit_l_min -23
_diffrn_reflns_number 30418
_diffrn_reflns_theta_full 25.00
_diffrn_reflns_theta_max 25.00
_diffrn_reflns_theta_min 1.15
_exptl_absorpt_coefficient_mu 0.580
_exptl_absorpt_correction_type multi-scan
_exptl_crystal_colour orange
_exptl_crystal_density_diffrn 1.394
_exptl_crystal_density_method 'not measured'
_exptl_crystal_description block
_exptl_crystal_F_000 1738
_exptl_crystal_size_max 0.36
_exptl_crystal_size_mid 0.27
_exptl_crystal_size_min 0.27
_refine_diff_density_max 0.836
_refine_diff_density_min -0.620
_refine_diff_density_rms 0.076
_refine_ls_extinction_method none
_refine_ls_goodness_of_fit_ref 1.023
_refine_ls_hydrogen_treatment constr
_refine_ls_matrix_type full
_refine_ls_number_parameters 890
_refine_ls_number_reflns 13918
_refine_ls_number_restraints 0
_refine_ls_restrained_S_all 1.023
_refine_ls_R_factor_all 0.0981
_refine_ls_R_factor_gt 0.0537
_refine_ls_shift/su_max 0.001
_refine_ls_shift/su_mean 0.000
_refine_ls_structure_factor_coef Fsqd
_refine_ls_weighting_details 'calc w=1/[\s^2^(Fo^2^)+(0.0443P)^2^+4.2876P] where P=(Fo^2^+2Fc^2^)/3'
_refine_ls_weighting_scheme calc
_refine_ls_wR_factor_gt 0.1135
_refine_ls_wR_factor_ref 0.1302
_reflns_number_gt 9162
_reflns_number_total 13918
_reflns_threshold_expression I>2\s(I)
_cod_data_source_file 201605_201607.txt
_cod_data_source_block 6b
_cod_original_sg_symbol_H-M P-1
_cod_original_formula_sum 'C62.50 H99 Cl7 O12 Si10 Zr'
_cod_database_code 7008880

loop_
_symmetry_equiv_pos_as_xyz
'x, y, z'
'-x, -y, -z'

loop_
_atom_site_label
_atom_site_type_symbol
_atom_site_fract_x
_atom_site_fract_y
_atom_site_fract_z
_atom_site_U_iso_or_equiv
_atom_site_adp_type
_atom_site_occupancy
_atom_site_symmetry_multiplicity
_atom_site_calc_flag
_atom_site_refinement_flags
_atom_site_disorder_assembly
_atom_site_disorder_group
Zr1 Zr -0.22909(4) 0.77908(2) 0.55847(2) 0.02897(12) Uani 1 1 d . . .
Cl1 Cl -0.34188(11) 0.88262(6) 0.62670(5) 0.0389(3) Uani 1 1 d . . .
Cl2 Cl -0.40521(11) 0.74738(6) 0.51879(5) 0.0403(3) Uani 1 1 d . . .
Si1 Si -0.06470(10) 0.71851(6) 0.30781(5) 0.0231(3) Uani 1 1 d . . .
Si2 Si 0.20252(11) 0.72600(7) 0.25793(6) 0.0316(3) Uani 1 1 d . . .
Si3 Si 0.10891(11) 0.85218(6) 0.15069(6) 0.0315(3) Uani 1 1 d . . .
Si4 Si -0.15900(10) 0.84361(6) 0.20097(5) 0.0249(3) Uani 1 1 d . . .
Si5 Si -0.14533(13) 0.72026(7) 0.09643(6) 0.0378(3) Uani 1 1 d . . .
Si6 Si -0.05130(12) 0.59368(6) 0.20448(6) 0.0339(3) Uani 1 1 d . . .
Si7 Si 0.21237(12) 0.60272(7) 0.15355(6) 0.0371(3) Uani 1 1 d . . .
Si8 Si 0.11915(13) 0.73001(7) 0.04602(6) 0.0422(3) Uani 1 1 d . . .
Si9 Si -0.18166(13) 0.77269(7) 0.75675(6) 0.0405(3) Uani 1 1 d . . .
Si10 Si -0.25231(12) 0.55693(7) 0.57018(6) 0.0354(3) Uani 1 1 d . . .
O1 O 0.0763(2) 0.72310(15) 0.30521(13) 0.0319(7) Uani 1 1 d . . .
O2 O 0.1801(3) 0.80303(17) 0.21036(16) 0.0458(8) Uani 1 1 d . . .
O3 O -0.0344(2) 0.87035(15) 0.17550(14) 0.0335(7) Uani 1 1 d . . .
O4 O -0.1403(2) 0.79301(14) 0.27126(13) 0.0289(6) Uani 1 1 d . . .
O5 O -0.1162(3) 0.64331(16) 0.14353(15) 0.0538(9) Uani 1 1 d . . .
O6 O 0.0934(3) 0.57056(15) 0.18182(15) 0.0435(8) Uani 1 1 d . A .
O7 O 0.1869(3) 0.65432(15) 0.08519(14) 0.0381(7) Uani 1 1 d . A .
O8 O -0.0235(3) 0.72926(18) 0.04851(15) 0.0496(9) Uani 1 1 d . A .
O9 O -0.1875(3) 0.79123(15) 0.14500(14) 0.0358(7) Uani 1 1 d . . .
O10 O -0.0745(3) 0.64414(15) 0.27064(13) 0.0344(7) Uani 1 1 d . . .
O11 O 0.2396(3) 0.65375(17) 0.21064(14) 0.0396(7) Uani 1 1 d . A .
O12 O 0.1338(3) 0.80258(16) 0.08442(15) 0.0477(9) Uani 1 1 d . A .
C1 C -0.1298(4) 0.7108(2) 0.39688(19) 0.0268(9) Uani 1 1 d . . .
H1A H -0.2134 0.7029 0.3973 0.032 Uiso 1 1 calc R . .
H1B H -0.0817 0.6652 0.4187 0.032 Uiso 1 1 calc R . .
C2 C -0.3422(5) 0.8003(3) 0.7928(2) 0.0562(14) Uani 1 1 d . . .
H2A H -0.3870 0.8379 0.7621 0.084 Uiso 1 1 calc R . .
H2B H -0.3464 0.8218 0.8372 0.084 Uiso 1 1 calc R . .
H2C H -0.3783 0.7557 0.7982 0.084 Uiso 1 1 calc R . .
C3 C -0.1038(5) 0.8534(3) 0.7447(3) 0.0623(16) Uani 1 1 d . . .
H3A H -0.0989 0.8725 0.7890 0.093 Uiso 1 1 calc R . .
H3B H -0.1498 0.8937 0.7168 0.093 Uiso 1 1 calc R . .
H3C H -0.0217 0.8364 0.7219 0.093 Uiso 1 1 calc R . .
C4 C -0.1040(5) 0.6984(3) 0.8159(2) 0.0539(14) Uani 1 1 d . . .
H4A H -0.1102 0.7188 0.8609 0.081 Uiso 1 1 calc R . .
H4B H -0.0182 0.6823 0.7986 0.081 Uiso 1 1 calc R . .
H4C H -0.1428 0.6549 0.8193 0.081 Uiso 1 1 calc R . .
C5 C -0.4124(4) 0.5626(3) 0.6025(3) 0.0496(13) Uani 1 1 d . . .
H5A H -0.4387 0.5184 0.5891 0.074 Uiso 1 1 calc R . .
H5B H -0.4624 0.6087 0.5836 0.074 Uiso 1 1 calc R . .
H5C H -0.4216 0.5639 0.6522 0.074 Uiso 1 1 calc R . .
C6 C -0.1532(5) 0.4733(2) 0.6095(3) 0.0563(15) Uani 1 1 d . . .
H6A H -0.1740 0.4270 0.5966 0.084 Uiso 1 1 calc R . .
H6B H -0.1655 0.4761 0.6590 0.084 Uiso 1 1 calc R . .
H6C H -0.0680 0.4727 0.5934 0.084 Uiso 1 1 calc R . .
C7 C -0.2306(5) 0.5463(3) 0.4773(2) 0.0558(15) Uani 1 1 d . . .
H7A H -0.2804 0.5901 0.4551 0.084 Uiso 1 1 calc R . .
H7B H -0.2550 0.5002 0.4669 0.084 Uiso 1 1 calc R . .
H7C H -0.1449 0.5430 0.4607 0.084 Uiso 1 1 calc R . .
C8 C -0.1688(4) 0.7250(2) 0.6745(2) 0.0319(10) Uani 1 1 d . . .
C9 C -0.2487(4) 0.6821(2) 0.6556(2) 0.0303(10) Uani 1 1 d . . .
H9 H -0.3271 0.6820 0.6786 0.036 Uiso 1 1 calc R . .
C10 C -0.1977(4) 0.6393(2) 0.5984(2) 0.0306(10) Uani 1 1 d . . .
C11 C -0.0831(4) 0.6576(2) 0.5793(2) 0.0304(10) Uani 1 1 d . . .
H11 H -0.0268 0.6380 0.5422 0.037 Uiso 1 1 calc R . .
C12 C -0.0664(4) 0.7107(2) 0.6255(2) 0.0340(10) Uani 1 1 d . . .
H12 H 0.0024 0.7328 0.6236 0.041 Uiso 1 1 calc R . .
C21 C 0.3244(4) 0.7273(2) 0.3103(2) 0.0397(11) Uani 1 1 d . . .
H21 H 0.2940 0.7686 0.3429 0.048 Uiso 1 1 calc R . .
C22 C 0.3728(4) 0.6543(3) 0.3517(3) 0.0514(14) Uani 1 1 d . . .
H22A H 0.3219 0.6521 0.3956 0.062 Uiso 1 1 calc R . .
H22B H 0.3724 0.6094 0.3263 0.062 Uiso 1 1 calc R . .
C23 C 0.5019(5) 0.6569(4) 0.3633(4) 0.084(2) Uani 1 1 d . . .
H23A H 0.5055 0.6679 0.4111 0.101 Uiso 1 1 calc R . .
H23B H 0.5576 0.6079 0.3532 0.101 Uiso 1 1 calc R . .
C24 C 0.5370(5) 0.7183(4) 0.3164(4) 0.106(3) Uani 1 1 d . . .
H24A H 0.6165 0.6994 0.2901 0.127 Uiso 1 1 calc R . .
H24B H 0.5436 0.7614 0.3426 0.127 Uiso 1 1 calc R . .
C25 C 0.4403(5) 0.7426(4) 0.2696(3) 0.0755(19) Uani 1 1 d . . .
H25A H 0.4603 0.7132 0.2280 0.091 Uiso 1 1 calc R . .
H25B H 0.4309 0.7970 0.2563 0.091 Uiso 1 1 calc R . .
C31 C 0.1614(4) 0.9407(2) 0.1311(2) 0.0353(11) Uani 1 1 d . . .
H31 H 0.1596 0.9655 0.1747 0.042 Uiso 1 1 calc R . .
C32 C 0.0835(4) 0.9966(3) 0.0842(3) 0.0528(14) Uani 1 1 d . . .
H32A H 0.0544 0.9693 0.0503 0.063 Uiso 1 1 calc R . .
H32B H 0.0122 1.0269 0.1109 0.063 Uiso 1 1 calc R . .
C33 C 0.1633(6) 1.0467(4) 0.0496(3) 0.078(2) Uani 1 1 d . . .
H33A H 0.1529 1.0534 0.0006 0.094 Uiso 1 1 calc R . .
H33B H 0.1415 1.0970 0.0696 0.094 Uiso 1 1 calc R . .
C34 C 0.2895(6) 1.0103(4) 0.0592(3) 0.095(3) Uani 1 1 d . . .
H34A H 0.3236 1.0410 0.0881 0.114 Uiso 1 1 calc R . .
H34B H 0.3400 1.0053 0.0148 0.114 Uiso 1 1 calc R . .
C35 C 0.2890(4) 0.9326(3) 0.0934(3) 0.0544(14) Uani 1 1 d . . .
H35A H 0.3515 0.9190 0.1256 0.065 Uiso 1 1 calc R . .
H35B H 0.3043 0.8934 0.0593 0.065 Uiso 1 1 calc R . .
C41 C -0.2847(4) 0.9266(2) 0.2136(2) 0.0279(9) Uani 1 1 d . . .
H41 H -0.2713 0.9527 0.2539 0.033 Uiso 1 1 calc R . .
C42 C -0.4134(4) 0.9126(2) 0.2252(2) 0.0370(11) Uani 1 1 d . . .
H42A H -0.4251 0.8765 0.1927 0.044 Uiso 1 1 calc R . .
H42B H -0.4313 0.8926 0.2720 0.044 Uiso 1 1 calc R . .
C43 C -0.4934(4) 0.9905(3) 0.2131(3) 0.0465(12) Uani 1 1 d . . .
H43A H -0.5035 1.0213 0.2535 0.056 Uiso 1 1 calc R . .
H43B H -0.5744 0.9865 0.2021 0.056 Uiso 1 1 calc R . .
C44 C -0.4239(5) 1.0245(3) 0.1529(3) 0.0676(16) Uani 1 1 d . . .
H44A H -0.4551 1.0168 0.1099 0.081 Uiso 1 1 calc R . .
H44B H -0.4328 1.0794 0.1577 0.081 Uiso 1 1 calc R . .
C45 C -0.2914(4) 0.9841(3) 0.1527(2) 0.0470(13) Uani 1 1 d . . .
H45A H -0.2402 1.0207 0.1572 0.056 Uiso 1 1 calc R . .
H45B H -0.2626 0.9579 0.1097 0.056 Uiso 1 1 calc R . .
C51 C -0.2673(5) 0.7166(3) 0.0455(2) 0.0489(14) Uani 1 1 d . . .
H51 H -0.2353 0.6760 0.0123 0.059 Uiso 1 1 calc R . .
C52 C -0.3793(6) 0.6974(4) 0.0871(3) 0.079(2) Uani 1 1 d . . .
H52A H -0.3733 0.6421 0.0891 0.095 Uiso 1 1 calc R . .
H52B H -0.3852 0.7140 0.1340 0.095 Uiso 1 1 calc R . .
C53 C -0.4883(7) 0.7363(4) 0.0544(4) 0.100(2) Uani 1 1 d . . .
H53A H -0.5475 0.7673 0.0876 0.119 Uiso 1 1 calc R . .
H53B H -0.5278 0.6989 0.0374 0.119 Uiso 1 1 calc R . .
C54 C -0.4469(5) 0.7860(4) -0.0038(3) 0.0738(18) Uani 1 1 d . . .
H54A H -0.4502 0.7645 -0.0478 0.089 Uiso 1 1 calc R . .
H54B H -0.4994 0.8374 -0.0027 0.089 Uiso 1 1 calc R . .
C55 C -0.3180(5) 0.7890(3) 0.0052(3) 0.0553(15) Uani 1 1 d . . .
H55A H -0.3164 0.8339 0.0303 0.066 Uiso 1 1 calc R . .
H55B H -0.2695 0.7914 -0.0394 0.066 Uiso 1 1 calc R . .
C61 C -0.1144(4) 0.5088(2) 0.2255(2) 0.0359(11) Uani 1 1 d . . .
H61 H -0.0837 0.4731 0.1880 0.043 Uiso 1 1 calc R . .
C62 C -0.2525(5) 0.5238(3) 0.2331(3) 0.0662(17) Uani 1 1 d . . .
H62A H -0.2877 0.5720 0.2555 0.079 Uiso 1 1 calc R . .
H62B H -0.2832 0.5265 0.1881 0.079 Uiso 1 1 calc R . .
C63 C -0.2849(6) 0.4577(4) 0.2765(5) 0.115(3) Uani 1 1 d . . .
H63A H -0.3533 0.4761 0.3112 0.137 Uiso 1 1 calc R . .
H63B H -0.3101 0.4227 0.2478 0.137 Uiso 1 1 calc R . .
C64 C -0.1769(5) 0.4179(3) 0.3099(3) 0.0534(14) Uani 1 1 d . . .
H64A H -0.1462 0.3666 0.2926 0.064 Uiso 1 1 calc R . .
H64B H -0.1975 0.4134 0.3597 0.064 Uiso 1 1 calc R . .
C65 C -0.0808(4) 0.4664(2) 0.2923(2) 0.0414(12) Uani 1 1 d . . .
H65A H -0.0847 0.5022 0.3284 0.050 Uiso 1 1 calc R . .
H65B H 0.0020 0.4342 0.2865 0.050 Uiso 1 1 calc R . .
C71 C 0.3410(6) 0.5223(3) 0.1358(3) 0.076(2) Uani 0.524(5) 1 d P A 1
H71 H 0.3117 0.4921 0.1036 0.091 Uiso 0.524(5) 1 calc PR A 1
C72 C 0.4466(9) 0.5305(5) 0.1067(6) 0.067(3) Uani 0.524(5) 1 d P A 1
H72A H 0.4762 0.5680 0.1304 0.080 Uiso 0.524(5) 1 calc PR A 1
H72B H 0.4407 0.5484 0.0587 0.080 Uiso 0.524(5) 1 calc PR A 1
C73 C 0.5335(10) 0.4535(6) 0.1107(7) 0.076(4) Uani 0.524(5) 1 d P A 1
H73A H 0.6132 0.4583 0.1233 0.091 Uiso 0.524(5) 1 calc PR A 1
H73B H 0.5460 0.4285 0.0668 0.091 Uiso 0.524(5) 1 calc PR A 1
C74 C 0.4650(7) 0.4070(4) 0.1694(5) 0.100(2) Uani 0.524(5) 1 d P A 1
H74A H 0.4316 0.3679 0.1504 0.120 Uiso 0.524(5) 1 calc PR A 1
H74B H 0.5190 0.3832 0.2041 0.120 Uiso 0.524(5) 1 calc PR A 1
C75 C 0.3702(8) 0.4679(4) 0.1961(4) 0.138(4) Uani 0.524(5) 1 d P A 1
H75A H 0.3986 0.4930 0.2318 0.166 Uiso 0.524(5) 1 calc PR A 1
H75B H 0.2977 0.4488 0.2157 0.166 Uiso 0.524(5) 1 calc PR A 1
C81 C 0.1844(8) 0.7361(3) -0.0426(3) 0.082(2) Uani 0.524(5) 1 d P A 1
H81 H 0.1776 0.6878 -0.0616 0.098 Uiso 0.524(5) 1 calc PR A 1
C82 C 0.2912(10) 0.7414(6) -0.0610(5) 0.053(3) Uani 0.524(5) 1 d P A 1
H82A H 0.3450 0.6904 -0.0622 0.064 Uiso 0.524(5) 1 calc PR A 1
H82B H 0.3190 0.7709 -0.0284 0.064 Uiso 0.524(5) 1 calc PR A 1
C83 C 0.2978(10) 0.7808(7) -0.1322(6) 0.072(4) Uani 0.524(5) 1 d P A 1
H83A H 0.3432 0.8216 -0.1330 0.086 Uiso 0.524(5) 1 calc PR A 1
H83B H 0.3400 0.7441 -0.1664 0.086 Uiso 0.524(5) 1 calc PR A 1
C84 C 0.1751(8) 0.8116(5) -0.1470(4) 0.105(3) Uani 0.524(5) 1 d P A 1
H84A H 0.1557 0.7846 -0.1845 0.126 Uiso 0.524(5) 1 calc PR A 1
H84B H 0.1657 0.8658 -0.1612 0.126 Uiso 0.524(5) 1 calc PR A 1
C85 C 0.0912(10) 0.8027(5) -0.0843(4) 0.049(3) Uani 0.524(5) 1 d P A 1
H85A H 0.0187 0.7854 -0.0945 0.058 Uiso 0.524(5) 1 calc PR A 1
H85B H 0.0654 0.8500 -0.0593 0.058 Uiso 0.524(5) 1 calc PR A 1
C90 C -0.1349(4) 0.7771(2) 0.4397(2) 0.0292(10) Uani 1 1 d . . .
C91 C -0.2229(4) 0.8476(2) 0.4396(2) 0.0318(10) Uani 1 1 d . . .
C92 C -0.3285(4) 0.8722(2) 0.4059(2) 0.0382(11) Uani 1 1 d . . .
H92 H -0.3535 0.8389 0.3784 0.046 Uiso 1 1 calc R . .
C93 C -0.3943(5) 0.9445(3) 0.4132(2) 0.0488(13) Uani 1 1 d . . .
H93 H -0.4641 0.9615 0.3897 0.059 Uiso 1 1 calc R . .
C94 C -0.3604(5) 0.9945(3) 0.4553(2) 0.0525(14) Uani 1 1 d . . .
H94 H -0.4075 1.0446 0.4590 0.063 Uiso 1 1 calc R . .
C95 C -0.2619(5) 0.9723(2) 0.4902(2) 0.0474(13) Uani 1 1 d . . .
H95 H -0.2411 1.0058 0.5192 0.057 Uiso 1 1 calc R . .
C96 C -0.1907(4) 0.8979(2) 0.4826(2) 0.0350(11) Uani 1 1 d . . .
C97 C -0.0775(4) 0.8608(2) 0.5073(2) 0.0365(11) Uani 1 1 d . . .
C98 C 0.0009(5) 0.8856(3) 0.5462(2) 0.0502(14) Uani 1 1 d . . .
H98 H -0.0256 0.9313 0.5693 0.060 Uiso 1 1 calc R . .
C99 C 0.1143(6) 0.8439(3) 0.5502(3) 0.0564(15) Uani 1 1 d . . .
H99 H 0.1673 0.8610 0.5761 0.068 Uiso 1 1 calc R . .
C100 C 0.1561(5) 0.7744(3) 0.5164(2) 0.0492(13) Uani 1 1 d . . .
H100 H 0.2372 0.7469 0.5188 0.059 Uiso 1 1 calc R . .
C101 C 0.0807(4) 0.7472(2) 0.4805(2) 0.0366(11) Uani 1 1 d . . .
H101 H 0.1084 0.7001 0.4595 0.044 Uiso 1 1 calc R . .
C102 C -0.0388(4) 0.7892(2) 0.4747(2) 0.0303(10) Uani 1 1 d . . .
C71A C 0.3410(6) 0.5223(3) 0.1358(3) 0.076(2) Uani 0.476(5) 1 d P A 2
H71A H 0.4137 0.5451 0.1241 0.091 Uiso 0.476(5) 1 calc PR A 2
C72A C 0.3473(12) 0.4737(7) 0.0884(6) 0.079(4) Uani 0.476(5) 1 d P A 2
H72C H 0.3753 0.4951 0.0437 0.094 Uiso 0.476(5) 1 calc PR A 2
H72D H 0.2658 0.4635 0.0857 0.094 Uiso 0.476(5) 1 calc PR A 2
C73A C 0.4335(18) 0.4020(9) 0.1050(9) 0.121(7) Uani 0.476(5) 1 d P A 2
H73C H 0.3947 0.3585 0.1037 0.145 Uiso 0.476(5) 1 calc PR A 2
H73D H 0.5067 0.3949 0.0716 0.145 Uiso 0.476(5) 1 calc PR A 2
C74A C 0.4650(7) 0.4070(4) 0.1694(5) 0.100(2) Uani 0.476(5) 1 d P A 2
H74C H 0.5460 0.4193 0.1676 0.120 Uiso 0.476(5) 1 calc PR A 2
H74D H 0.4647 0.3594 0.1968 0.120 Uiso 0.476(5) 1 calc PR A 2
C75A C 0.3702(8) 0.4679(4) 0.1961(4) 0.138(4) Uani 0.476(5) 1 d P A 2
H75C H 0.3986 0.4930 0.2318 0.166 Uiso 0.476(5) 1 calc PR A 2
H75D H 0.2977 0.4488 0.2157 0.166 Uiso 0.476(5) 1 calc PR A 2
C81A C 0.1844(8) 0.7361(3) -0.0426(3) 0.082(2) Uani 0.476(5) 1 d P A 2
H81A H 0.2723 0.7193 -0.0359 0.098 Uiso 0.476(5) 1 calc PR A 2
C82A C 0.1799(11) 0.6914(6) -0.0894(5) 0.051(3) Uani 0.476(5) 1 d P A 2
H82C H 0.0974 0.6811 -0.0870 0.061 Uiso 0.476(5) 1 calc PR A 2
H82D H 0.2383 0.6427 -0.0833 0.061 Uiso 0.476(5) 1 calc PR A 2
C83A C 0.2123(13) 0.7301(8) -0.1589(5) 0.069(4) Uani 0.476(5) 1 d P A 2
H83C H 0.3005 0.7155 -0.1734 0.083 Uiso 0.476(5) 1 calc PR A 2
H83D H 0.1673 0.7163 -0.1942 0.083 Uiso 0.476(5) 1 calc PR A 2
C84A C 0.1751(8) 0.8116(5) -0.1470(4) 0.105(3) Uani 0.476(5) 1 d P A 2
H84C H 0.0908 0.8315 -0.1579 0.126 Uiso 0.476(5) 1 calc PR A 2
H84D H 0.2293 0.8396 -0.1760 0.126 Uiso 0.476(5) 1 calc PR A 2
C85A C 0.1843(13) 0.8208(6) -0.0719(5) 0.056(3) Uani 0.476(5) 1 d P A 2
H85C H 0.1136 0.8576 -0.0512 0.067 Uiso 0.476(5) 1 calc PR A 2
H85D H 0.2601 0.8363 -0.0651 0.067 Uiso 0.476(5) 1 calc PR A 2
Cl20 Cl 0.78518(16) 0.05747(9) 0.66138(9) 0.0800(5) Uani 1 1 d . . .
Cl21 Cl 1.04343(16) 0.01864(10) 0.67439(9) 0.0899(5) Uani 1 1 d . . .
C200 C 0.9199(5) 0.0847(3) 0.6487(3) 0.0720(18) Uani 1 1 d . . .
H20A H 0.9120 0.1314 0.6732 0.086 Uiso 1 1 calc R . .
H20B H 0.9368 0.0973 0.5996 0.086 Uiso 1 1 calc R . .
Cl30 Cl 0.66935(16) 0.27059(8) 0.32901(9) 0.0826(5) Uani 1 1 d . . .
Cl31 Cl 0.69388(17) 0.11201(8) 0.30701(8) 0.0805(5) Uani 1 1 d . . .
C300 C 0.5998(6) 0.1963(3) 0.3279(4) 0.093(2) Uani 1 1 d . . .
H30A H 0.5561 0.1896 0.3734 0.112 Uiso 1 1 calc R . .
H30B H 0.5383 0.2093 0.2951 0.112 Uiso 1 1 calc R . .
C400 C 0.9594(8) 0.4670(4) 0.0192(4) 0.271(4) Uani 0.50 1 d P . .
Cl40 Cl 0.8467(5) 0.4922(2) 0.03640(19) 0.1013(13) Uani 0.50 1 d P B 1
Cl41 Cl 0.9594(8) 0.4670(4) 0.0192(4) 0.271(4) Uani 0.50 1 d P . 2

loop_
_atom_site_aniso_label
_atom_site_aniso_U_11
_atom_site_aniso_U_22
_atom_site_aniso_U_33
_atom_site_aniso_U_23
_atom_site_aniso_U_13
_atom_site_aniso_U_12
Zr1 0.0410(3) 0.0225(2) 0.0207(2) 0.00104(16) -0.00016(18) -0.00332(18)
Cl1 0.0546(8) 0.0259(6) 0.0291(6) -0.0003(5) 0.0027(5) 0.0025(5)
Cl2 0.0480(7) 0.0407(7) 0.0328(6) 0.0052(5) -0.0067(5) -0.0116(5)
Si1 0.0299(7) 0.0196(6) 0.0195(6) 0.0000(4) -0.0019(5) -0.0050(5)
Si2 0.0276(7) 0.0313(7) 0.0335(7) 0.0106(5) -0.0032(5) -0.0052(5)
Si3 0.0338(7) 0.0244(6) 0.0316(7) 0.0075(5) 0.0040(6) -0.0030(5)
Si4 0.0299(7) 0.0203(6) 0.0233(6) 0.0005(5) -0.0035(5) -0.0030(5)
Si5 0.0652(9) 0.0216(6) 0.0270(7) -0.0001(5) -0.0188(7) -0.0031(6)
Si6 0.0585(9) 0.0190(6) 0.0248(7) -0.0003(5) -0.0106(6) -0.0064(6)
Si7 0.0489(8) 0.0249(6) 0.0270(7) 0.0028(5) 0.0069(6) 0.0074(6)
Si8 0.0651(10) 0.0276(7) 0.0223(7) 0.0032(5) 0.0082(6) 0.0069(6)
Si9 0.0630(9) 0.0302(7) 0.0254(7) -0.0021(5) -0.0067(6) -0.0025(6)
Si10 0.0448(8) 0.0251(6) 0.0358(7) -0.0022(5) -0.0009(6) -0.0080(6)
O1 0.0306(17) 0.0356(17) 0.0287(16) 0.0040(13) -0.0036(13) -0.0069(13)
O2 0.042(2) 0.0398(19) 0.051(2) 0.0246(16) -0.0073(16) -0.0063(15)
O3 0.0340(18) 0.0256(16) 0.0389(18) 0.0020(13) 0.0026(14) -0.0066(13)
O4 0.0325(17) 0.0267(15) 0.0241(16) 0.0015(12) -0.0002(13) -0.0011(13)
O5 0.101(3) 0.0250(17) 0.0385(19) 0.0043(14) -0.0326(19) -0.0085(18)
O6 0.063(2) 0.0236(16) 0.0403(19) 0.0004(13) 0.0073(16) -0.0084(15)
O7 0.050(2) 0.0281(16) 0.0291(17) 0.0014(13) 0.0023(15) 0.0015(14)
O8 0.062(2) 0.051(2) 0.0276(18) -0.0004(15) -0.0106(16) 0.0091(17)
O9 0.0467(19) 0.0300(17) 0.0320(17) -0.0068(13) -0.0144(14) -0.0038(14)
O10 0.051(2) 0.0291(16) 0.0246(16) -0.0034(12) -0.0013(14) -0.0118(14)
O11 0.0345(18) 0.0455(19) 0.0332(18) -0.0003(14) -0.0045(14) 0.0035(15)
O12 0.071(2) 0.0298(17) 0.0365(19) 0.0002(14) 0.0189(17) -0.0109(16)
C1 0.031(2) 0.024(2) 0.025(2) -0.0005(17) 0.0000(19) -0.0058(19)
C2 0.077(4) 0.047(3) 0.036(3) -0.003(2) -0.001(3) 0.003(3)
C3 0.092(5) 0.048(3) 0.055(4) -0.006(3) -0.022(3) -0.025(3)
C4 0.082(4) 0.042(3) 0.033(3) -0.002(2) -0.013(3) 0.001(3)
C5 0.054(3) 0.035(3) 0.059(3) 0.001(2) -0.007(3) -0.008(2)
C6 0.056(3) 0.024(3) 0.090(4) -0.004(3) -0.012(3) -0.009(2)
C7 0.085(4) 0.043(3) 0.045(3) -0.012(2) 0.005(3) -0.028(3)
C8 0.048(3) 0.024(2) 0.021(2) 0.0052(18) -0.006(2) -0.003(2)
C9 0.037(3) 0.025(2) 0.024(2) 0.0037(18) 0.003(2) -0.001(2)
C10 0.042(3) 0.021(2) 0.026(2) 0.0037(18) -0.001(2) -0.0020(19)
C11 0.042(3) 0.022(2) 0.023(2) -0.0013(18) 0.003(2) -0.001(2)
C12 0.046(3) 0.023(2) 0.031(3) 0.0058(19) -0.006(2) -0.004(2)
C21 0.033(3) 0.031(3) 0.056(3) 0.007(2) -0.012(2) -0.009(2)
C22 0.054(3) 0.040(3) 0.064(4) 0.012(3) -0.029(3) -0.010(3)
C23 0.053(4) 0.080(5) 0.124(6) 0.004(4) -0.042(4) -0.008(3)
C24 0.043(4) 0.071(5) 0.210(9) 0.023(5) -0.045(5) -0.019(4)
C25 0.046(4) 0.083(5) 0.105(5) 0.023(4) -0.014(3) -0.036(3)
C31 0.038(3) 0.035(3) 0.033(3) 0.013(2) -0.006(2) -0.011(2)
C32 0.047(3) 0.037(3) 0.076(4) 0.024(3) -0.012(3) -0.017(2)
C33 0.082(5) 0.080(5) 0.078(4) 0.046(4) -0.018(4) -0.041(4)
C34 0.075(5) 0.127(6) 0.092(5) 0.069(5) -0.020(4) -0.056(5)
C35 0.043(3) 0.065(4) 0.058(3) 0.005(3) -0.001(3) -0.022(3)
C41 0.028(2) 0.026(2) 0.029(2) -0.0015(18) -0.0019(19) -0.0050(19)
C42 0.033(3) 0.033(3) 0.044(3) -0.001(2) -0.005(2) -0.007(2)
C43 0.032(3) 0.047(3) 0.055(3) -0.001(2) -0.006(2) 0.003(2)
C44 0.057(4) 0.063(4) 0.065(4) 0.021(3) -0.003(3) 0.015(3)
C45 0.053(3) 0.031(3) 0.050(3) 0.013(2) -0.004(3) 0.001(2)
C51 0.088(4) 0.031(3) 0.036(3) 0.007(2) -0.028(3) -0.021(3)
C52 0.107(5) 0.085(5) 0.064(4) 0.035(3) -0.046(4) -0.055(4)
C53 0.099(6) 0.105(6) 0.089(5) 0.042(5) -0.018(4) -0.017(5)
C54 0.071(4) 0.081(4) 0.063(4) 0.026(3) -0.013(3) -0.008(3)
C55 0.083(4) 0.050(3) 0.041(3) 0.014(2) -0.034(3) -0.024(3)
C61 0.052(3) 0.023(2) 0.034(3) 0.0003(19) -0.013(2) -0.008(2)
C62 0.057(4) 0.041(3) 0.104(5) 0.015(3) -0.029(3) -0.012(3)
C63 0.061(4) 0.058(4) 0.226(9) 0.061(5) -0.040(5) -0.025(4)
C64 0.067(4) 0.048(3) 0.050(3) 0.001(3) 0.000(3) -0.028(3)
C65 0.060(3) 0.028(2) 0.041(3) 0.007(2) -0.014(2) -0.017(2)
C71 0.090(5) 0.051(4) 0.052(4) 0.015(3) 0.027(3) 0.035(3)
C72 0.048(7) 0.038(6) 0.105(9) 0.007(6) 0.027(6) -0.008(5)
C73 0.055(7) 0.063(8) 0.098(10) 0.004(7) 0.002(7) 0.007(6)
C74 0.101(6) 0.043(4) 0.147(8) 0.009(4) -0.030(5) 0.011(4)
C75 0.144(7) 0.114(6) 0.081(5) 0.053(5) 0.034(5) 0.091(5)
C81 0.147(7) 0.037(3) 0.029(3) 0.010(3) 0.031(4) 0.023(4)
C82 0.046(7) 0.080(8) 0.029(6) -0.005(5) 0.004(5) -0.011(6)
C83 0.050(7) 0.096(9) 0.063(8) 0.020(7) 0.012(6) -0.022(7)
C84 0.148(8) 0.095(6) 0.062(5) 0.029(4) -0.006(5) -0.018(5)
C85 0.063(7) 0.045(6) 0.032(6) 0.012(4) -0.007(5) -0.003(5)
C90 0.039(3) 0.026(2) 0.022(2) 0.0009(18) 0.0013(19) -0.008(2)
C91 0.047(3) 0.024(2) 0.020(2) 0.0059(18) 0.004(2) -0.005(2)
C92 0.049(3) 0.037(3) 0.023(2) 0.004(2) 0.002(2) -0.002(2)
C93 0.052(3) 0.045(3) 0.035(3) 0.015(2) 0.008(2) 0.009(3)
C94 0.075(4) 0.033(3) 0.034(3) 0.008(2) 0.015(3) 0.008(3)
C95 0.082(4) 0.026(3) 0.027(3) 0.002(2) 0.009(3) -0.005(3)
C96 0.058(3) 0.025(2) 0.019(2) 0.0015(18) 0.008(2) -0.007(2)
C97 0.058(3) 0.027(2) 0.026(2) -0.0010(19) 0.004(2) -0.017(2)
C98 0.078(4) 0.037(3) 0.042(3) -0.003(2) -0.007(3) -0.025(3)
C99 0.073(4) 0.056(4) 0.049(3) -0.001(3) -0.011(3) -0.032(3)
C100 0.048(3) 0.055(3) 0.047(3) 0.004(3) -0.007(3) -0.017(3)
C101 0.046(3) 0.035(3) 0.030(3) 0.000(2) 0.000(2) -0.015(2)
C102 0.043(3) 0.028(2) 0.020(2) 0.0034(18) 0.000(2) -0.012(2)
C71A 0.090(5) 0.051(4) 0.052(4) 0.015(3) 0.027(3) 0.035(3)
C72A 0.090(10) 0.059(8) 0.067(9) -0.040(7) -0.028(7) 0.048(7)
C73A 0.161(18) 0.080(12) 0.114(14) -0.056(10) -0.045(13) 0.021(11)
C74A 0.101(6) 0.043(4) 0.147(8) 0.009(4) -0.030(5) 0.011(4)
C75A 0.144(7) 0.114(6) 0.081(5) 0.053(5) 0.034(5) 0.091(5)
C81A 0.147(7) 0.037(3) 0.029(3) 0.010(3) 0.031(4) 0.023(4)
C82A 0.076(8) 0.046(7) 0.031(6) -0.012(5) 0.007(5) -0.016(6)
C83A 0.100(10) 0.095(11) 0.021(6) -0.010(6) -0.002(6) -0.042(9)
C84A 0.148(8) 0.095(6) 0.062(5) 0.029(4) -0.006(5) -0.018(5)
C85A 0.092(10) 0.049(7) 0.031(6) 0.009(5) -0.010(6) -0.030(7)
Cl20 0.0977(13) 0.0568(10) 0.0871(12) -0.0024(8) -0.0152(10) -0.0176(9)
Cl21 0.0870(12) 0.0915(13) 0.1028(13) -0.0345(10) -0.0008(10) -0.0398(11)
C200 0.093(5) 0.049(3) 0.066(4) 0.004(3) 0.023(3) -0.017(3)
Cl30 0.1029(13) 0.0489(9) 0.0977(13) -0.0090(8) -0.0053(10) -0.0212(9)
Cl31 0.1190(14) 0.0464(9) 0.0739(11) -0.0061(7) 0.0094(10) -0.0224(9)
C300 0.058(4) 0.076(5) 0.149(7) -0.042(4) 0.010(4) -0.021(4)
C400 0.348(10) 0.193(6) 0.292(8) -0.121(6) 0.138(7) -0.157(6)
Cl40 0.157(4) 0.089(3) 0.063(2) -0.0130(19) -0.021(3) -0.029(3)
Cl41 0.348(10) 0.193(6) 0.292(8) -0.121(6) 0.138(7) -0.157(6)

loop_
_atom_type_symbol
_atom_type_description
_atom_type_scat_dispersion_real
_atom_type_scat_dispersion_imag
_atom_type_scat_source
C C 0.0033 0.0016 'International Tables Vol C Tables 4.2.6.8 and 6.1.1.4'
H H 0.0000 0.0000 'International Tables Vol C Tables 4.2.6.8 and 6.1.1.4'
Cl Cl 0.1484 0.1585 'International Tables Vol C Tables 4.2.6.8 and 6.1.1.4'
O O 0.0106 0.0060 'International Tables Vol C Tables 4.2.6.8 and 6.1.1.4'
Si Si 0.0817 0.0704 'International Tables Vol C Tables 4.2.6.8 and 6.1.1.4'
Zr Zr -2.9673 0.5597 'International Tables Vol C Tables 4.2.6.8 and 6.1.1.4'

loop_
_geom_angle_atom_site_label_1
_geom_angle_atom_site_label_2
_geom_angle_atom_site_label_3
_geom_angle
_geom_angle_site_symmetry_1
_geom_angle_site_symmetry_3
_geom_angle_publ_flag
Cl1 Zr1 Cl2 96.00(4) . . ?
Cl1 Zr1 C12 105.81(10) . . ?
Cl2 Zr1 C12 134.44(10) . . ?
Cl1 Zr1 C90 131.28(10) . . ?
Cl2 Zr1 C90 88.33(10) . . ?
C12 Zr1 C90 105.01(14) . . ?
Cl1 Zr1 C11 135.99(9) . . ?
Cl2 Zr1 C11 106.88(10) . . ?
C12 Zr1 C11 33.60(13) . . ?
C90 Zr1 C11 87.33(13) . . ?
Cl1 Zr1 C9 92.38(10) . . ?
Cl2 Zr1 C9 86.94(10) . . ?
C12 Zr1 C9 53.31(14) . . ?
C90 Zr1 C9 136.34(13) . . ?
C11 Zr1 C9 53.11(13) . . ?
Cl1 Zr1 C8 81.43(10) . . ?
Cl2 Zr1 C8 118.14(10) . . ?
C12 Zr1 C8 32.68(13) . . ?
C90 Zr1 C8 137.52(14) . . ?
C11 Zr1 C8 54.70(13) . . ?
C9 Zr1 C8 32.28(13) . . ?
Cl1 Zr1 C10 124.10(10) . . ?
Cl2 Zr1 C10 79.96(10) . . ?
C12 Zr1 C10 54.63(13) . . ?
C90 Zr1 C10 104.47(13) . . ?
C11 Zr1 C10 32.44(13) . . ?
C9 Zr1 C10 32.10(12) . . ?
C8 Zr1 C10 54.46(13) . . ?
Cl1 Zr1 C97 90.46(10) . . ?
Cl2 Zr1 C97 133.57(11) . . ?
C12 Zr1 C97 86.48(15) . . ?
C90 Zr1 C97 55.02(13) . . ?
C11 Zr1 C97 99.44(14) . . ?
C9 Zr1 C97 138.81(14) . . ?
C8 Zr1 C97 108.29(14) . . ?
C10 Zr1 C97 131.80(15) . . ?
Cl1 Zr1 C91 99.93(10) . . ?
Cl2 Zr1 C91 80.64(10) . . ?
C12 Zr1 C91 131.85(14) . . ?
C90 Zr1 C91 32.96(13) . . ?
C11 Zr1 C91 120.26(13) . . ?
C9 Zr1 C91 163.30(13) . . ?
C8 Zr1 C91 161.07(14) . . ?
C10 Zr1 C91 133.23(13) . . ?
C97 Zr1 C91 52.99(14) . . ?
Cl1 Zr1 C102 122.90(9) . . ?
Cl2 Zr1 C102 120.74(9) . . ?
C12 Zr1 C102 79.49(14) . . ?
C90 Zr1 C102 32.54(13) . . ?
C11 Zr1 C102 76.26(13) . . ?
C9 Zr1 C102 128.30(14) . . ?
C8 Zr1 C102 111.00(14) . . ?
C10 Zr1 C102 105.45(13) . . ?
C97 Zr1 C102 32.46(13) . . ?
C91 Zr1 C102 52.39(14) . . ?
Cl1 Zr1 C96 77.88(9) . . ?
Cl2 Zr1 C96 105.24(11) . . ?
C12 Zr1 C96 118.07(14) . . ?
C90 Zr1 C96 54.42(13) . . ?
C11 Zr1 C96 128.36(14) . . ?
C9 Zr1 C96 165.00(13) . . ?
C8 Zr1 C96 133.43(13) . . ?
C10 Zr1 C96 157.29(14) . . ?
C97 Zr1 C96 31.96(14) . . ?
C91 Zr1 C96 31.64(12) . . ?
C102 Zr1 C96 52.61(14) . . ?
O4 Si1 O10 110.05(15) . . ?
O4 Si1 O1 110.29(14) . . ?
O10 Si1 O1 109.53(16) . . ?
O4 Si1 C1 109.21(17) . . ?
O10 Si1 C1 108.16(16) . . ?
O1 Si1 C1 109.56(17) . . ?
O11 Si2 O2 109.56(17) . . ?
O11 Si2 O1 109.53(15) . . ?
O2 Si2 O1 107.83(16) . . ?
O11 Si2 C21 110.19(19) . . ?
O2 Si2 C21 108.91(18) . . ?
O1 Si2 C21 110.79(18) . . ?
O12 Si3 O3 109.14(17) . . ?
O12 Si3 O2 108.41(18) . . ?
O3 Si3 O2 108.63(16) . . ?
O12 Si3 C31 110.12(18) . . ?
O3 Si3 C31 109.94(18) . . ?
O2 Si3 C31 110.56(18) . . ?
O3 Si4 O9 109.34(15) . . ?
O3 Si4 O4 108.11(15) . . ?
O9 Si4 O4 108.33(14) . . ?
O3 Si4 C41 109.99(16) . . ?
O9 Si4 C41 109.88(17) . . ?
O4 Si4 C41 111.14(17) . . ?
O8 Si5 O9 109.05(16) . . ?
O8 Si5 O5 109.10(19) . . ?
O9 Si5 O5 108.77(16) . . ?
O8 Si5 C51 110.9(2) . . ?
O9 Si5 C51 109.5(2) . . ?
O5 Si5 C51 109.48(18) . . ?
O5 Si6 O10 108.90(16) . . ?
O5 Si6 O6 108.83(18) . . ?
O10 Si6 O6 108.85(16) . . ?
O5 Si6 C61 110.50(18) . . ?
O10 Si6 C61 109.02(18) . . ?
O6 Si6 C61 110.69(18) . . ?
O11 Si7 O7 109.22(15) . . ?
O11 Si7 O6 108.19(16) . . ?
O7 Si7 O6 109.56(17) . . ?
O11 Si7 C71 110.9(3) . . ?
O7 Si7 C71 110.2(2) . . ?
O6 Si7 C71 108.8(2) . . ?
O12 Si8 O7 108.63(17) . . ?
O12 Si8 O8 109.29(18) . . ?
O7 Si8 O8 108.98(16) . . ?
O12 Si8 C81 109.2(2) . . ?
O7 Si8 C81 111.3(2) . . ?
O8 Si8 C81 109.4(3) . . ?
C2 Si9 C3 113.1(3) . . ?
C2 Si9 C4 107.0(2) . . ?
C3 Si9 C4 110.6(2) . . ?
C2 Si9 C8 110.9(2) . . ?
C3 Si9 C8 110.1(2) . . ?
C4 Si9 C8 104.9(2) . . ?
C5 Si10 C7 110.2(2) . . ?
C5 Si10 C6 110.7(2) . . ?
C7 Si10 C6 107.5(3) . . ?
C5 Si10 C10 110.4(2) . . ?
C7 Si10 C10 114.26(19) . . ?
C6 Si10 C10 103.5(2) . . ?
Si1 O1 Si2 146.83(19) . . ?
Si3 O2 Si2 148.1(2) . . ?
Si3 O3 Si4 151.39(19) . . ?
Si1 O4 Si4 146.57(19) . . ?
Si6 O5 Si5 151.7(2) . . ?
Si7 O6 Si6 144.56(19) . . ?
Si7 O7 Si8 151.5(2) . . ?
Si5 O8 Si8 145.7(2) . . ?
Si5 O9 Si4 150.4(2) . . ?
Si1 O10 Si6 151.19(19) . . ?
Si7 O11 Si2 151.8(2) . . ?
Si3 O12 Si8 150.53(19) . . ?
C90 C1 Si1 116.4(3) . . ?
C90 C1 H1A 108.2 . . ?
Si1 C1 H1A 108.2 . . ?
C90 C1 H1B 108.2 . . ?
Si1 C1 H1B 108.2 . . ?
H1A C1 H1B 107.3 . . ?
Si9 C2 H2A 109.5 . . ?
Si9 C2 H2B 109.5 . . ?
H2A C2 H2B 109.5 . . ?
Si9 C2 H2C 109.5 . . ?
H2A C2 H2C 109.5 . . ?
H2B C2 H2C 109.5 . . ?
Si9 C3 H3A 109.5 . . ?
Si9 C3 H3B 109.5 . . ?
H3A C3 H3B 109.5 . . ?
Si9 C3 H3C 109.5 . . ?
H3A C3 H3C 109.5 . . ?
H3B C3 H3C 109.5 . . ?
Si9 C4 H4A 109.5 . . ?
Si9 C4 H4B 109.5 . . ?
H4A C4 H4B 109.5 . . ?
Si9 C4 H4C 109.5 . . ?
H4A C4 H4C 109.5 . . ?
H4B C4 H4C 109.5 . . ?
Si10 C5 H5A 109.5 . . ?
Si10 C5 H5B 109.5 . . ?
H5A C5 H5B 109.5 . . ?
Si10 C5 H5C 109.5 . . ?
H5A C5 H5C 109.5 . . ?
H5B C5 H5C 109.5 . . ?
Si10 C6 H6A 109.5 . . ?
Si10 C6 H6B 109.5 . . ?
H6A C6 H6B 109.5 . . ?
Si10 C6 H6C 109.5 . . ?
H6A C6 H6C 109.5 . . ?
H6B C6 H6C 109.5 . . ?
Si10 C7 H7A 109.5 . . ?
Si10 C7 H7B 109.5 . . ?
H7A C7 H7B 109.5 . . ?
Si10 C7 H7C 109.5 . . ?
H7A C7 H7C 109.5 . . ?
H7B C7 H7C 109.5 . . ?
C12 C8 C9 105.2(4) . . ?
C12 C8 Si9 127.0(3) . . ?
C9 C8 Si9 126.6(3) . . ?
C12 C8 Zr1 70.3(2) . . ?
C9 C8 Zr1 73.6(2) . . ?
Si9 C8 Zr1 130.2(2) . . ?
C10 C9 C8 111.7(4) . . ?
C10 C9 Zr1 74.8(2) . . ?
C8 C9 Zr1 74.1(2) . . ?
C10 C9 H9 124.2 . . ?
C8 C9 H9 124.2 . . ?
Zr1 C9 H9 118.5 . . ?
C9 C10 C11 105.5(3) . . ?
C9 C10 Si10 125.5(3) . . ?
C11 C10 Si10 127.0(3) . . ?
C9 C10 Zr1 73.1(2) . . ?
C11 C10 Zr1 70.8(2) . . ?
Si10 C10 Zr1 133.0(2) . . ?
C10 C11 C12 108.5(4) . . ?
C10 C11 Zr1 76.7(2) . . ?
C12 C11 Zr1 72.1(2) . . ?
C10 C11 H11 125.8 . . ?
C12 C11 H11 125.8 . . ?
Zr1 C11 H11 117.3 . . ?
C8 C12 C11 109.0(4) . . ?
C8 C12 Zr1 77.0(2) . . ?
C11 C12 Zr1 74.3(2) . . ?
C8 C12 H12 125.5 . . ?
C11 C12 H12 125.5 . . ?
Zr1 C12 H12 115.3 . . ?
C25 C21 C22 102.2(4) . . ?
C25 C21 Si2 113.7(4) . . ?
C22 C21 Si2 117.2(3) . . ?
C25 C21 H21 107.8 . . ?
C22 C21 H21 107.8 . . ?
Si2 C21 H21 107.8 . . ?
C23 C22 C21 106.0(4) . . ?
C23 C22 H22A 110.5 . . ?
C21 C22 H22A 110.5 . . ?
C23 C22 H22B 110.5 . . ?
C21 C22 H22B 110.5 . . ?
H22A C22 H22B 108.7 . . ?
C24 C23 C22 106.7(5) . . ?
C24 C23 H23A 110.4 . . ?
C22 C23 H23A 110.4 . . ?
C24 C23 H23B 110.4 . . ?
C22 C23 H23B 110.4 . . ?
H23A C23 H23B 108.6 . . ?
C23 C24 C25 107.3(5) . . ?
C23 C24 H24A 110.3 . . ?
C25 C24 H24A 110.2 . . ?
C23 C24 H24B 110.2 . . ?
C25 C24 H24B 110.3 . . ?
H24A C24 H24B 108.5 . . ?
C24 C25 C21 105.0(5) . . ?
C24 C25 H25A 110.8 . . ?
C21 C25 H25A 110.8 . . ?
C24 C25 H25B 110.8 . . ?
C21 C25 H25B 110.8 . . ?
H25A C25 H25B 108.8 . . ?
C35 C31 C32 102.5(3) . . ?
C35 C31 Si3 115.6(3) . . ?
C32 C31 Si3 113.8(3) . . ?
C35 C31 H31 108.2 . . ?
C32 C31 H31 108.2 . . ?
Si3 C31 H31 108.2 . . ?
C33 C32 C31 106.5(4) . . ?
C33 C32 H32A 110.4 . . ?
C31 C32 H32A 110.4 . . ?
C33 C32 H32B 110.4 . . ?
C31 C32 H32B 110.4 . . ?
H32A C32 H32B 108.6 . . ?
C34 C33 C32 107.7(5) . . ?
C34 C33 H33A 110.2 . . ?
C32 C33 H33A 110.2 . . ?
C34 C33 H33B 110.2 . . ?
C32 C33 H33B 110.2 . . ?
H33A C33 H33B 108.5 . . ?
C33 C34 C35 107.5(4) . . ?
C33 C34 H34A 110.2 . . ?
C35 C34 H34A 110.2 . . ?
C33 C34 H34B 110.2 . . ?
C35 C34 H34B 110.2 . . ?
H34A C34 H34B 108.5 . . ?
C34 C35 C31 104.3(4) . . ?
C34 C35 H35A 110.9 . . ?
C31 C35 H35A 110.9 . . ?
C34 C35 H35B 110.9 . . ?
C31 C35 H35B 110.9 . . ?
H35A C35 H35B 108.9 . . ?
C42 C41 C45 102.7(3) . . ?
C42 C41 Si4 117.4(3) . . ?
C45 C41 Si4 113.3(3) . . ?
C42 C41 H41 107.7 . . ?
C45 C41 H41 107.7 . . ?
Si4 C41 H41 107.7 . . ?
C43 C42 C41 103.7(3) . . ?
C43 C42 H42A 111.0 . . ?
C41 C42 H42A 111.0 . . ?
C43 C42 H42B 111.0 . . ?
C41 C42 H42B 111.0 . . ?
H42A C42 H42B 109.0 . . ?
C42 C43 C44 103.6(4) . . ?
C42 C43 H43A 111.0 . . ?
C44 C43 H43A 111.0 . . ?
C42 C43 H43B 111.0 . . ?
C44 C43 H43B 111.0 . . ?
H43A C43 H43B 109.0 . . ?
C45 C44 C43 106.6(4) . . ?
C45 C44 H44A 110.4 . . ?
C43 C44 H44A 110.4 . . ?
C45 C44 H44B 110.4 . . ?
C43 C44 H44B 110.4 . . ?
H44A C44 H44B 108.6 . . ?
C44 C45 C41 106.7(4) . . ?
C44 C45 H45A 110.4 . . ?
C41 C45 H45A 110.4 . . ?
C44 C45 H45B 110.4 . . ?
C41 C45 H45B 110.4 . . ?
H45A C45 H45B 108.6 . . ?
C52 C51 C55 103.7(5) . . ?
C52 C51 Si5 113.6(3) . . ?
C55 C51 Si5 116.3(3) . . ?
C52 C51 H51 107.6 . . ?
C55 C51 H51 107.6 . . ?
Si5 C51 H51 107.6 . . ?
C53 C52 C51 108.7(5) . . ?
C53 C52 H52A 110.0 . . ?
C51 C52 H52A 110.0 . . ?
C53 C52 H52B 110.0 . . ?
C51 C52 H52B 110.0 . . ?
H52A C52 H52B 108.3 . . ?
C52 C53 C54 107.4(5) . . ?
C52 C53 H53A 110.2 . . ?
C54 C53 H53A 110.2 . . ?
C52 C53 H53B 110.2 . . ?
C54 C53 H53B 110.2 . . ?
H53A C53 H53B 108.5 . . ?
C55 C54 C53 106.4(5) . . ?
C55 C54 H54A 110.5 . . ?
C53 C54 H54A 110.5 . . ?
C55 C54 H54B 110.5 . . ?
C53 C54 H54B 110.5 . . ?
H54A C54 H54B 108.6 . . ?
C54 C55 C51 106.0(4) . . ?
C54 C55 H55A 110.5 . . ?
C51 C55 H55A 110.5 . . ?
C54 C55 H55B 110.5 . . ?
C51 C55 H55B 110.5 . . ?
H55A C55 H55B 108.7 . . ?
C62 C61 C65 103.5(4) . . ?
C62 C61 Si6 114.4(3) . . ?
C65 C61 Si6 115.2(3) . . ?
C62 C61 H61 107.8 . . ?
C65 C61 H61 107.8 . . ?
Si6 C61 H61 107.8 . . ?
C63 C62 C61 105.3(4) . . ?
C63 C62 H62A 110.7 . . ?
C61 C62 H62A 110.7 . . ?
C63 C62 H62B 110.7 . . ?
C61 C62 H62B 110.7 . . ?
H62A C62 H62B 108.8 . . ?
C64 C63 C62 108.7(5) . . ?
C64 C63 H63A 109.9 . . ?
C62 C63 H63A 109.9 . . ?
C64 C63 H63B 109.9 . . ?
C62 C63 H63B 109.9 . . ?
H63A C63 H63B 108.3 . . ?
C63 C64 C65 105.9(4) . . ?
C63 C64 H64A 110.6 . . ?
C65 C64 H64A 110.6 . . ?
C63 C64 H64B 110.6 . . ?
C65 C64 H64B 110.6 . . ?
H64A C64 H64B 108.7 . . ?
C61 C65 C64 104.3(4) . . ?
C61 C65 H65A 110.9 . . ?
C64 C65 H65A 110.9 . . ?
C61 C65 H65B 110.9 . . ?
C64 C65 H65B 110.9 . . ?
H65A C65 H65B 108.9 . . ?
C72 C71 C75 104.4(7) . . ?
C72 C71 Si7 122.8(6) . . ?
C75 C71 Si7 114.9(4) . . ?
C72 C71 H71 104.3 . . ?
C75 C71 H71 104.3 . . ?
Si7 C71 H71 104.3 . . ?
C71 C72 C73 107.3(8) . . ?
C71 C72 H72A 110.3 . . ?
C73 C72 H72A 110.3 . . ?
C71 C72 H72B 110.3 . . ?
C73 C72 H72B 110.3 . . ?
H72A C72 H72B 108.5 . . ?
C72 C73 C74 103.5(8) . . ?
C72 C73 H73A 111.1 . . ?
C74 C73 H73A 111.1 . . ?
C72 C73 H73B 111.1 . . ?
C74 C73 H73B 111.1 . . ?
H73A C73 H73B 109.0 . . ?
C75 C74 C73 99.6(6) . . ?
C75 C74 H74A 111.8 . . ?
C73 C74 H74A 111.8 . . ?
C75 C74 H74B 111.8 . . ?
C73 C74 H74B 111.8 . . ?
H74A C74 H74B 109.6 . . ?
C74 C75 C71 105.3(6) . . ?
C74 C75 H75A 110.7 . . ?
C71 C75 H75A 110.7 . . ?
C74 C75 H75B 110.7 . . ?
C71 C75 H75B 110.7 . . ?
H75A C75 H75B 108.8 . . ?
C82 C81 C85 108.8(7) . . ?
C82 C81 Si8 124.6(7) . . ?
C85 C81 Si8 108.6(5) . . ?
C82 C81 H81 104.3 . . ?
C85 C81 H81 104.3 . . ?
Si8 C81 H81 104.3 . . ?
C81 C82 C83 109.4(8) . . ?
C81 C82 H82A 109.8 . . ?
C83 C82 H82A 109.8 . . ?
C81 C82 H82B 109.8 . . ?
C83 C82 H82B 109.8 . . ?
H82A C82 H82B 108.3 . . ?
C84 C83 C82 107.4(8) . . ?
C84 C83 H83A 110.2 . . ?
C82 C83 H83A 110.2 . . ?
C84 C83 H83B 110.2 . . ?
C82 C83 H83B 110.2 . . ?
H83A C83 H83B 108.5 . . ?
C83 C84 C85 108.4(7) . . ?
C83 C84 H84A 110.0 . . ?
C85 C84 H84A 110.0 . . ?
C83 C84 H84B 110.0 . . ?
C85 C84 H84B 110.0 . . ?
H84A C84 H84B 108.4 . . ?
C84 C85 C81 98.9(7) . . ?
C84 C85 H85A 112.0 . . ?
C81 C85 H85A 112.0 . . ?
C84 C85 H85B 112.0 . . ?
C81 C85 H85B 112.0 . . ?
H85A C85 H85B 109.7 . . ?
C102 C90 C91 106.2(3) . . ?
C102 C90 C1 125.8(4) . . ?
C91 C90 C1 126.5(4) . . ?
C102 C90 Zr1 78.7(2) . . ?
C91 C90 Zr1 78.2(2) . . ?
C1 C90 Zr1 120.6(2) . . ?
C92 C91 C96 119.0(4) . . ?
C92 C91 C90 131.7(4) . . ?
C96 C91 C90 109.3(4) . . ?
C92 C91 Zr1 121.8(3) . . ?
C96 C91 Zr1 75.7(2) . . ?
C90 C91 Zr1 68.9(2) . . ?
C93 C92 C91 119.3(4) . . ?
C93 C92 H92 120.3 . . ?
C91 C92 H92 120.3 . . ?
C92 C93 C94 121.3(5) . . ?
C92 C93 H93 119.4 . . ?
C94 C93 H93 119.4 . . ?
C95 C94 C93 121.2(5) . . ?
C95 C94 H94 119.4 . . ?
C93 C94 H94 119.4 . . ?
C94 C95 C96 118.7(5) . . ?
C94 C95 H95 120.7 . . ?
C96 C95 H95 120.7 . . ?
C95 C96 C91 120.5(4) . . ?
C95 C96 C97 131.6(4) . . ?
C91 C96 C97 107.7(4) . . ?
C95 C96 Zr1 124.5(3) . . ?
C91 C96 Zr1 72.6(2) . . ?
C97 C96 Zr1 72.4(2) . . ?
C98 C97 C96 132.4(4) . . ?
C98 C97 C102 120.1(5) . . ?
C96 C97 C102 106.8(4) . . ?
C98 C97 Zr1 123.0(3) . . ?
C96 C97 Zr1 75.7(2) . . ?
C102 C97 Zr1 74.1(2) . . ?
C99 C98 C97 119.5(5) . . ?
C99 C98 H98 120.2 . . ?
C97 C98 H98 120.2 . . ?
C98 C99 C100 121.3(5) . . ?
C98 C99 H99 119.3 . . ?
C100 C99 H99 119.3 . . ?
C101 C100 C99 120.6(5) . . ?
C101 C100 H100 119.7 . . ?
C99 C100 H100 119.7 . . ?
C100 C101 C102 119.9(4) . . ?
C100 C101 H101 120.0 . . ?
C102 C101 H101 120.0 . . ?
C101 C102 C90 132.7(4) . . ?
C101 C102 C97 118.4(4) . . ?
C90 C102 C97 108.9(4) . . ?
C101 C102 Zr1 125.6(3) . . ?
C90 C102 Zr1 68.8(2) . . ?
C97 C102 Zr1 73.4(2) . . ?
C73A C72A H72C 109.8 . . ?
C73A C72A H72D 109.8 . . ?
H72C C72A H72D 108.2 . . ?
C72A C73A H73C 110.2 . . ?
C72A C73A H73D 110.2 . . ?
H73C C73A H73D 108.5 . . ?
C83A C82A H82C 110.1 . . ?
C83A C82A H82D 110.1 . . ?
H82C C82A H82D 108.4 . . ?
C82A C83A H83C 110.9 . . ?
C82A C83A H83D 110.9 . . ?
H83C C83A H83D 108.9 . . ?
H85C C85A H85D 109.5 . . ?
Cl20 C200 Cl21 115.4(3) . . ?
Cl20 C200 H20A 108.4 . . ?
Cl21 C200 H20A 108.4 . . ?
Cl20 C200 H20B 108.4 . . ?
Cl21 C200 H20B 108.4 . . ?
H20A C200 H20B 107.5 . . ?
Cl31 C300 Cl30 115.5(4) . . ?
Cl31 C300 H30A 108.4 . . ?
Cl30 C300 H30A 108.4 . . ?
Cl31 C300 H30B 108.4 . . ?
Cl30 C300 H30B 108.4 . . ?
H30A C300 H30B 107.5 . . ?
Cl40 C400 Cl41 116.0(8) . 2_765 ?

loop_
_geom_bond_atom_site_label_1
_geom_bond_atom_site_label_2
_geom_bond_distance
_geom_bond_site_symmetry_2
_geom_bond_publ_flag
Zr1 Cl1 2.4262(11) . ?
Zr1 Cl2 2.4288(12) . ?
Zr1 C12 2.464(4) . ?
Zr1 C90 2.470(4) . ?
Zr1 C11 2.492(4) . ?
Zr1 C9 2.544(4) . ?
Zr1 C8 2.551(4) . ?
Zr1 C10 2.567(4) . ?
Zr1 C97 2.589(4) . ?
Zr1 C91 2.591(4) . ?
Zr1 C102 2.598(4) . ?
Zr1 C96 2.632(4) . ?
Si1 O4 1.610(3) . ?
Si1 O10 1.614(3) . ?
Si1 O1 1.616(3) . ?
Si1 C1 1.841(4) . ?
Si2 O11 1.616(3) . ?
Si2 O2 1.622(3) . ?
Si2 O1 1.626(3) . ?
Si2 C21 1.833(4) . ?
Si3 O12 1.608(3) . ?
Si3 O3 1.610(3) . ?
Si3 O2 1.617(3) . ?
Si3 C31 1.836(4) . ?
Si4 O3 1.611(3) . ?
Si4 O9 1.616(3) . ?
Si4 O4 1.626(3) . ?
Si4 C41 1.841(4) . ?
Si5 O8 1.615(4) . ?
Si5 O9 1.616(3) . ?
Si5 O5 1.620(3) . ?
Si5 C51 1.824(5) . ?
Si6 O5 1.609(3) . ?
Si6 O10 1.616(3) . ?
Si6 O6 1.620(3) . ?
Si6 C61 1.842(4) . ?
Si7 O11 1.611(3) . ?
Si7 O7 1.613(3) . ?
Si7 O6 1.613(3) . ?
Si7 C71 1.843(5) . ?
Si8 O12 1.616(3) . ?
Si8 O7 1.617(3) . ?
Si8 O8 1.618(4) . ?
Si8 C81 1.831(5) . ?
Si9 C2 1.850(5) . ?
Si9 C3 1.860(5) . ?
Si9 C4 1.866(5) . ?
Si9 C8 1.876(4) . ?
Si10 C5 1.838(5) . ?
Si10 C7 1.848(5) . ?
Si10 C6 1.864(5) . ?
Si10 C10 1.883(4) . ?
C1 C90 1.508(5) . ?
C1 H1A 0.9900 . ?
C1 H1B 0.9900 . ?
C2 H2A 0.9800 . ?
C2 H2B 0.9800 . ?
C2 H2C 0.9800 . ?
C3 H3A 0.9800 . ?
C3 H3B 0.9800 . ?
C3 H3C 0.9800 . ?
C4 H4A 0.9800 . ?
C4 H4B 0.9800 . ?
C4 H4C 0.9800 . ?
C5 H5A 0.9800 . ?
C5 H5B 0.9800 . ?
C5 H5C 0.9800 . ?
C6 H6A 0.9800 . ?
C6 H6B 0.9800 . ?
C6 H6C 0.9800 . ?
C7 H7A 0.9800 . ?
C7 H7B 0.9800 . ?
C7 H7C 0.9800 . ?
C8 C12 1.413(6) . ?
C8 C9 1.416(6) . ?
C9 C10 1.413(6) . ?
C9 H9 0.9500 . ?
C10 C11 1.415(6) . ?
C11 C12 1.432(5) . ?
C11 H11 0.9500 . ?
C12 H12 0.9500 . ?
C21 C25 1.530(7) . ?
C21 C22 1.539(6) . ?
C21 H21 1.0000 . ?
C22 C23 1.522(7) . ?
C22 H22A 0.9900 . ?
C22 H22B 0.9900 . ?
C23 C24 1.494(8) . ?
C23 H23A 0.9900 . ?
C23 H23B 0.9900 . ?
C24 C25 1.495(8) . ?
C24 H24A 0.9900 . ?
C24 H24B 0.9900 . ?
C25 H25A 0.9900 . ?
C25 H25B 0.9900 . ?
C31 C35 1.531(6) . ?
C31 C32 1.531(6) . ?
C31 H31 1.0000 . ?
C32 C33 1.500(6) . ?
C32 H32A 0.9900 . ?
C32 H32B 0.9900 . ?
C33 C34 1.469(8) . ?
C33 H33A 0.9900 . ?
C33 H33B 0.9900 . ?
C34 C35 1.525(7) . ?
C34 H34A 0.9900 . ?
C34 H34B 0.9900 . ?
C35 H35A 0.9900 . ?
C35 H35B 0.9900 . ?
C41 C42 1.525(5) . ?
C41 C45 1.540(6) . ?
C41 H41 1.0000 . ?
C42 C43 1.524(6) . ?
C42 H42A 0.9900 . ?
C42 H42B 0.9900 . ?
C43 C44 1.524(7) . ?
C43 H43A 0.9900 . ?
C43 H43B 0.9900 . ?
C44 C45 1.521(7) . ?
C44 H44A 0.9900 . ?
C44 H44B 0.9900 . ?
C45 H45A 0.9900 . ?
C45 H45B 0.9900 . ?
C51 C52 1.525(7) . ?
C51 C55 1.526(6) . ?
C51 H51 1.0000 . ?
C52 C53 1.481(8) . ?
C52 H52A 0.9900 . ?
C52 H52B 0.9900 . ?
C53 C54 1.513(8) . ?
C53 H53A 0.9900 . ?
C53 H53B 0.9900 . ?
C54 C55 1.508(7) . ?
C54 H54A 0.9900 . ?
C54 H54B 0.9900 . ?
C55 H55A 0.9900 . ?
C55 H55B 0.9900 . ?
C61 C62 1.523(7) . ?
C61 C65 1.531(6) . ?
C61 H61 1.0000 . ?
C62 C63 1.515(7) . ?
C62 H62A 0.9900 . ?
C62 H62B 0.9900 . ?
C63 C64 1.485(8) . ?
C63 H63A 0.9900 . ?
C63 H63B 0.9900 . ?
C64 C65 1.542(6) . ?
C64 H64A 0.9900 . ?
C64 H64B 0.9900 . ?
C65 H65A 0.9900 . ?
C65 H65B 0.9900 . ?
C71 C72 1.303(10) . ?
C71 C75 1.519(8) . ?
C71 H71 1.0000 . ?
C72 C73 1.527(14) . ?
C72 H72A 0.9900 . ?
C72 H72B 0.9900 . ?
C73 C74 1.617(13) . ?
C73 H73A 0.9900 . ?
C73 H73B 0.9900 . ?
C74 C75 1.443(9) . ?
C74 H74A 0.9900 . ?
C74 H74B 0.9900 . ?
C75 H75A 0.9900 . ?
C75 H75B 0.9900 . ?
C81 C82 1.247(10) . ?
C81 C85 1.666(11) . ?
C81 H81 1.0000 . ?
C82 C83 1.540(14) . ?
C82 H82A 0.9900 . ?
C82 H82B 0.9900 . ?
C83 C84 1.439(12) . ?
C83 H83A 0.9900 . ?
C83 H83B 0.9900 . ?
C84 C85 1.498(11) . ?
C84 H84A 0.9900 . ?
C84 H84B 0.9900 . ?
C85 H85A 0.9900 . ?
C85 H85B 0.9900 . ?
C90 C102 1.425(6) . ?
C90 C91 1.440(6) . ?
C91 C92 1.414(6) . ?
C91 C96 1.425(6) . ?
C92 C93 1.367(6) . ?
C92 H92 0.9500 . ?
C93 C94 1.417(7) . ?
C93 H93 0.9500 . ?
C94 C95 1.357(7) . ?
C94 H94 0.9500 . ?
C95 C96 1.421(6) . ?
C95 H95 0.9500 . ?
C96 C97 1.438(6) . ?
C97 C98 1.406(6) . ?
C97 C102 1.450(6) . ?
C98 C99 1.350(7) . ?
C98 H98 0.9500 . ?
C99 C100 1.431(7) . ?
C99 H99 0.9500 . ?
C100 C101 1.365(6) . ?
C100 H100 0.9500 . ?
C101 C102 1.416(6) . ?
C101 H101 0.9500 . ?
C72A C73A 1.489(18) . ?
C72A H72C 0.9900 . ?
C72A H72D 0.9900 . ?
C73A H73C 0.9900 . ?
C73A H73D 0.9900 . ?
C82A C83A 1.548(14) . ?
C82A H82C 0.9900 . ?
C82A H82D 0.9900 . ?
C83A H83C 0.9900 . ?
C83A H83D 0.9900 . ?
C85A H85C 0.9900 . ?
C85A H85D 0.9900 . ?
Cl20 C200 1.695(6) . ?
Cl21 C200 1.735(6) . ?
C200 H20A 0.9900 . ?
C200 H20B 0.9900 . ?
Cl30 C300 1.711(6) . ?
Cl31 C300 1.708(6) . ?
C300 H30A 0.9900 . ?
C300 H30B 0.9900 . ?
C400 Cl40 1.274(8) . ?
C400 Cl41 1.751(11) 2_765 ?

loop_
_geom_torsion_atom_site_label_1
_geom_torsion_atom_site_label_2
_geom_torsion_atom_site_label_3
_geom_torsion_atom_site_label_4
_geom_torsion
_geom_torsion_site_symmetry_1
_geom_torsion_site_symmetry_2
_geom_torsion_site_symmetry_3
_geom_torsion_site_symmetry_4
_geom_torsion_publ_flag
O4 Si1 O1 Si2 -64.3(4) . . . . ?
O10 Si1 O1 Si2 56.9(4) . . . . ?
C1 Si1 O1 Si2 175.4(3) . . . . ?
O11 Si2 O1 Si1 -55.8(4) . . . . ?
O2 Si2 O1 Si1 63.3(4) . . . . ?
C21 Si2 O1 Si1 -177.6(3) . . . . ?
O12 Si3 O2 Si2 -57.0(5) . . . . ?
O3 Si3 O2 Si2 61.5(5) . . . . ?
C31 Si3 O2 Si2 -177.8(4) . . . . ?
O11 Si2 O2 Si3 55.3(5) . . . . ?
O1 Si2 O2 Si3 -63.8(5) . . . . ?
C21 Si2 O2 Si3 175.9(4) . . . . ?
O12 Si3 O3 Si4 57.9(4) . . . . ?
O2 Si3 O3 Si4 -60.1(4) . . . . ?
C31 Si3 O3 Si4 178.8(4) . . . . ?
O9 Si4 O3 Si3 -57.3(4) . . . . ?
O4 Si4 O3 Si3 60.4(4) . . . . ?
C41 Si4 O3 Si3 -178.1(4) . . . . ?
O10 Si1 O4 Si4 -57.8(4) . . . . ?
O1 Si1 O4 Si4 63.1(3) . . . . ?
C1 Si1 O4 Si4 -176.4(3) . . . . ?
O3 Si4 O4 Si1 -60.2(3) . . . . ?
O9 Si4 O4 Si1 58.1(4) . . . . ?
C41 Si4 O4 Si1 178.9(3) . . . . ?
O10 Si6 O5 Si5 48.0(6) . . . . ?
O6 Si6 O5 Si5 -70.5(6) . . . . ?
C61 Si6 O5 Si5 167.8(5) . . . . ?
O8 Si5 O5 Si6 69.3(6) . . . . ?
O9 Si5 O5 Si6 -49.5(6) . . . . ?
C51 Si5 O5 Si6 -169.1(5) . . . . ?
O11 Si7 O6 Si6 65.2(4) . . . . ?
O7 Si7 O6 Si6 -53.8(4) . . . . ?
C71 Si7 O6 Si6 -174.3(4) . . . . ?
O5 Si6 O6 Si7 54.0(4) . . . . ?
O10 Si6 O6 Si7 -64.5(4) . . . . ?
C61 Si6 O6 Si7 175.7(3) . . . . ?
O11 Si7 O7 Si8 -49.0(5) . . . . ?
O6 Si7 O7 Si8 69.3(5) . . . . ?
C71 Si7 O7 Si8 -171.0(5) . . . . ?
O12 Si8 O7 Si7 50.3(5) . . . . ?
O8 Si8 O7 Si7 -68.7(5) . . . . ?
C81 Si8 O7 Si7 170.5(5) . . . . ?
O9 Si5 O8 Si8 66.9(4) . . . . ?
O5 Si5 O8 Si8 -51.8(4) . . . . ?
C51 Si5 O8 Si8 -172.5(4) . . . . ?
O12 Si8 O8 Si5 -66.4(4) . . . . ?
O7 Si8 O8 Si5 52.2(4) . . . . ?
C81 Si8 O8 Si5 174.0(4) . . . . ?
O8 Si5 O9 Si4 -55.7(4) . . . . ?
O5 Si5 O9 Si4 63.2(4) . . . . ?
C51 Si5 O9 Si4 -177.2(4) . . . . ?
O3 Si4 O9 Si5 51.3(4) . . . . ?
O4 Si4 O9 Si5 -66.3(4) . . . . ?
C41 Si4 O9 Si5 172.1(4) . . . . ?
O4 Si1 O10 Si6 61.9(5) . . . . ?
O1 Si1 O10 Si6 -59.5(5) . . . . ?
C1 Si1 O10 Si6 -178.9(4) . . . . ?
O5 Si6 O10 Si1 -57.6(5) . . . . ?
O6 Si6 O10 Si1 60.9(5) . . . . ?
C61 Si6 O10 Si1 -178.2(4) . . . . ?
O7 Si7 O11 Si2 56.8(5) . . . . ?
O6 Si7 O11 Si2 -62.4(5) . . . . ?
C71 Si7 O11 Si2 178.4(4) . . . . ?
O2 Si2 O11 Si7 -59.0(5) . . . . ?
O1 Si2 O11 Si7 59.0(5) . . . . ?
C21 Si2 O11 Si7 -178.8(4) . . . . ?
O3 Si3 O12 Si8 -52.3(5) . . . . ?
O2 Si3 O12 Si8 65.9(5) . . . . ?
C31 Si3 O12 Si8 -173.0(5) . . . . ?
O7 Si8 O12 Si3 -63.2(5) . . . . ?
O8 Si8 O12 Si3 55.6(5) . . . . ?
C81 Si8 O12 Si3 175.3(5) . . . . ?
O4 Si1 C1 C90 -57.3(3) . . . . ?
O10 Si1 C1 C90 -177.1(3) . . . . ?
O1 Si1 C1 C90 63.6(3) . . . . ?
C2 Si9 C8 C12 165.4(4) . . . . ?
C3 Si9 C8 C12 39.5(4) . . . . ?
C4 Si9 C8 C12 -79.4(4) . . . . ?
C2 Si9 C8 C9 -29.1(4) . . . . ?
C3 Si9 C8 C9 -155.0(4) . . . . ?
C4 Si9 C8 C9 86.1(4) . . . . ?
C2 Si9 C8 Zr1 70.6(3) . . . . ?
C3 Si9 C8 Zr1 -55.3(3) . . . . ?
C4 Si9 C8 Zr1 -174.2(3) . . . . ?
Cl1 Zr1 C8 C12 -138.2(2) . . . . ?
Cl2 Zr1 C8 C12 129.6(2) . . . . ?
C90 Zr1 C8 C12 7.2(3) . . . . ?
C11 Zr1 C8 C12 38.2(2) . . . . ?
C9 Zr1 C8 C12 113.3(4) . . . . ?
C10 Zr1 C8 C12 78.2(3) . . . . ?
C97 Zr1 C8 C12 -50.6(3) . . . . ?
C91 Zr1 C8 C12 -42.6(5) . . . . ?
C102 Zr1 C8 C12 -16.1(3) . . . . ?
C96 Zr1 C8 C12 -74.0(3) . . . . ?
Cl1 Zr1 C8 C9 108.5(2) . . . . ?
Cl2 Zr1 C8 C9 16.3(3) . . . . ?
C12 Zr1 C8 C9 -113.3(4) . . . . ?
C90 Zr1 C8 C9 -106.1(3) . . . . ?
C11 Zr1 C8 C9 -75.2(3) . . . . ?
C10 Zr1 C8 C9 -35.1(2) . . . . ?
C97 Zr1 C8 C9 -163.9(2) . . . . ?
C91 Zr1 C8 C9 -155.9(4) . . . . ?
C102 Zr1 C8 C9 -129.5(2) . . . . ?
C96 Zr1 C8 C9 172.7(2) . . . . ?
Cl1 Zr1 C8 Si9 -15.9(3) . . . . ?
Cl2 Zr1 C8 Si9 -108.2(2) . . . . ?
C12 Zr1 C8 Si9 122.2(4) . . . . ?
C90 Zr1 C8 Si9 129.5(3) . . . . ?
C11 Zr1 C8 Si9 160.4(3) . . . . ?
C9 Zr1 C8 Si9 -124.4(4) . . . . ?
C10 Zr1 C8 Si9 -159.5(4) . . . . ?
C97 Zr1 C8 Si9 71.7(3) . . . . ?
C91 Zr1 C8 Si9 79.7(5) . . . . ?
C102 Zr1 C8 Si9 106.1(3) . . . . ?
C96 Zr1 C8 Si9 48.3(4) . . . . ?
C12 C8 C9 C10 2.4(5) . . . . ?
Si9 C8 C9 C10 -165.6(3) . . . . ?
Zr1 C8 C9 C10 66.0(3) . . . . ?
C12 C8 C9 Zr1 -63.6(3) . . . . ?
Si9 C8 C9 Zr1 128.3(3) . . . . ?
Cl1 Zr1 C9 C10 171.8(2) . . . . ?
Cl2 Zr1 C9 C10 75.9(2) . . . . ?
C12 Zr1 C9 C10 -80.2(3) . . . . ?
C90 Zr1 C9 C10 -8.4(3) . . . . ?
C11 Zr1 C9 C10 -37.9(2) . . . . ?
C8 Zr1 C9 C10 -118.4(4) . . . . ?
C97 Zr1 C9 C10 -94.8(3) . . . . ?
C91 Zr1 C9 C10 34.1(6) . . . . ?
C102 Zr1 C9 C10 -51.7(3) . . . . ?
C96 Zr1 C9 C10 -139.3(5) . . . . ?
Cl1 Zr1 C9 C8 -69.8(2) . . . . ?
Cl2 Zr1 C9 C8 -165.7(2) . . . . ?
C12 Zr1 C9 C8 38.2(2) . . . . ?
C90 Zr1 C9 C8 110.0(3) . . . . ?
C11 Zr1 C9 C8 80.5(3) . . . . ?
C10 Zr1 C9 C8 118.4(4) . . . . ?
C97 Zr1 C9 C8 23.6(3) . . . . ?
C91 Zr1 C9 C8 152.5(4) . . . . ?
C102 Zr1 C9 C8 66.7(3) . . . . ?
C96 Zr1 C9 C8 -20.9(7) . . . . ?
C8 C9 C10 C11 -1.7(5) . . . . ?
Zr1 C9 C10 C11 63.8(3) . . . . ?
C8 C9 C10 Si10 163.2(3) . . . . ?
Zr1 C9 C10 Si10 -131.2(3) . . . . ?
C8 C9 C10 Zr1 -65.6(3) . . . . ?
C5 Si10 C10 C9 23.5(4) . . . . ?
C7 Si10 C10 C9 148.4(4) . . . . ?
C6 Si10 C10 C9 -95.0(4) . . . . ?
C5 Si10 C10 C11 -174.7(4) . . . . ?
C7 Si10 C10 C11 -49.9(4) . . . . ?
C6 Si10 C10 C11 66.8(4) . . . . ?
C5 Si10 C10 Zr1 -76.7(3) . . . . ?
C7 Si10 C10 Zr1 48.2(4) . . . . ?
C6 Si10 C10 Zr1 164.8(3) . . . . ?
Cl1 Zr1 C10 C9 -9.9(3) . . . . ?
Cl2 Zr1 C10 C9 -100.4(2) . . . . ?
C12 Zr1 C10 C9 75.7(3) . . . . ?
C90 Zr1 C10 C9 174.0(2) . . . . ?
C11 Zr1 C10 C9 113.7(4) . . . . ?
C8 Zr1 C10 C9 35.3(2) . . . . ?
C97 Zr1 C10 C9 118.3(3) . . . . ?
C91 Zr1 C10 C9 -167.2(2) . . . . ?
C102 Zr1 C10 C9 140.3(2) . . . . ?
C96 Zr1 C10 C9 154.1(3) . . . . ?
Cl1 Zr1 C10 C11 -123.6(2) . . . . ?
Cl2 Zr1 C10 C11 145.9(2) . . . . ?
C12 Zr1 C10 C11 -38.1(2) . . . . ?
C90 Zr1 C10 C11 60.3(2) . . . . ?
C9 Zr1 C10 C11 -113.7(4) . . . . ?
C8 Zr1 C10 C11 -78.5(3) . . . . ?
C97 Zr1 C10 C11 4.6(3) . . . . ?
C91 Zr1 C10 C11 79.1(3) . . . . ?
C102 Zr1 C10 C11 26.6(2) . . . . ?
C96 Zr1 C10 C11 40.3(5) . . . . ?
Cl1 Zr1 C10 Si10 113.2(2) . . . . ?
Cl2 Zr1 C10 Si10 22.8(3) . . . . ?
C12 Zr1 C10 Si10 -161.2(4) . . . . ?
C90 Zr1 C10 Si10 -62.9(3) . . . . ?
C11 Zr1 C10 Si10 -123.1(4) . . . . ?
C9 Zr1 C10 Si10 123.1(4) . . . . ?
C8 Zr1 C10 Si10 158.4(4) . . . . ?
C97 Zr1 C10 Si10 -118.6(3) . . . . ?
C91 Zr1 C10 Si10 -44.1(4) . . . . ?
C102 Zr1 C10 Si10 -96.5(3) . . . . ?
C96 Zr1 C10 Si10 -82.8(5) . . . . ?
C9 C10 C11 C12 0.3(4) . . . . ?
Si10 C10 C11 C12 -164.3(3) . . . . ?
Zr1 C10 C11 C12 65.7(3) . . . . ?
C9 C10 C11 Zr1 -65.4(3) . . . . ?
Si10 C10 C11 Zr1 130.0(3) . . . . ?
Cl1 Zr1 C11 C10 82.9(2) . . . . ?
Cl2 Zr1 C11 C10 -35.2(2) . . . . ?
C12 Zr1 C11 C10 114.7(3) . . . . ?
C90 Zr1 C11 C10 -122.7(2) . . . . ?
C9 Zr1 C11 C10 37.5(2) . . . . ?
C8 Zr1 C11 C10 77.7(2) . . . . ?
C97 Zr1 C11 C10 -176.5(2) . . . . ?
C91 Zr1 C11 C10 -124.1(2) . . . . ?
C102 Zr1 C11 C10 -153.6(2) . . . . ?
C96 Zr1 C11 C10 -161.4(2) . . . . ?
Cl1 Zr1 C11 C12 -31.9(3) . . . . ?
Cl2 Zr1 C11 C12 -150.0(2) . . . . ?
C90 Zr1 C11 C12 122.6(2) . . . . ?
C9 Zr1 C11 C12 -77.3(3) . . . . ?
C8 Zr1 C11 C12 -37.1(2) . . . . ?
C10 Zr1 C11 C12 -114.7(3) . . . . ?
C97 Zr1 C11 C12 68.7(3) . . . . ?
C91 Zr1 C11 C12 121.2(2) . . . . ?
C102 Zr1 C11 C12 91.6(2) . . . . ?
C96 Zr1 C11 C12 83.9(3) . . . . ?
C9 C8 C12 C11 -2.1(4) . . . . ?
Si9 C8 C12 C11 165.9(3) . . . . ?
Zr1 C8 C12 C11 -68.1(3) . . . . ?
C9 C8 C12 Zr1 65.9(3) . . . . ?
Si9 C8 C12 Zr1 -126.1(3) . . . . ?
C10 C11 C12 C8 1.1(5) . . . . ?
Zr1 C11 C12 C8 69.9(3) . . . . ?
C10 C11 C12 Zr1 -68.8(3) . . . . ?
Cl1 Zr1 C12 C8 43.2(2) . . . . ?
Cl2 Zr1 C12 C8 -72.2(3) . . . . ?
C90 Zr1 C12 C8 -175.0(2) . . . . ?
C11 Zr1 C12 C8 -114.4(3) . . . . ?
C9 Zr1 C12 C8 -37.7(2) . . . . ?
C10 Zr1 C12 C8 -77.7(2) . . . . ?
C97 Zr1 C12 C8 132.7(2) . . . . ?
C91 Zr1 C12 C8 162.9(2) . . . . ?
C102 Zr1 C12 C8 164.7(2) . . . . ?
C96 Zr1 C12 C8 127.7(2) . . . . ?
Cl1 Zr1 C12 C11 157.6(2) . . . . ?
Cl2 Zr1 C12 C11 42.2(3) . . . . ?
C90 Zr1 C12 C11 -60.6(3) . . . . ?
C9 Zr1 C12 C11 76.6(2) . . . . ?
C8 Zr1 C12 C11 114.4(3) . . . . ?
C10 Zr1 C12 C11 36.7(2) . . . . ?
C97 Zr1 C12 C11 -112.9(2) . . . . ?
C91 Zr1 C12 C11 -82.8(3) . . . . ?
C102 Zr1 C12 C11 -81.0(2) . . . . ?
C96 Zr1 C12 C11 -117.9(2) . . . . ?
O11 Si2 C21 C25 67.8(4) . . . . ?
O2 Si2 C21 C25 -52.4(4) . . . . ?
O1 Si2 C21 C25 -170.8(3) . . . . ?
O11 Si2 C21 C22 -51.2(4) . . . . ?
O2 Si2 C21 C22 -171.4(4) . . . . ?
O1 Si2 C21 C22 70.2(4) . . . . ?
C25 C21 C22 C23 30.1(6) . . . . ?
Si2 C21 C22 C23 155.1(4) . . . . ?
C21 C22 C23 C24 -13.3(7) . . . . ?
C22 C23 C24 C25 -9.5(8) . . . . ?
C23 C24 C25 C21 28.7(8) . . . . ?
C22 C21 C25 C24 -35.9(6) . . . . ?
Si2 C21 C25 C24 -163.2(4) . . . . ?
O12 Si3 C31 C35 -47.8(4) . . . . ?
O3 Si3 C31 C35 -168.1(3) . . . . ?
O2 Si3 C31 C35 72.0(4) . . . . ?
O12 Si3 C31 C32 70.4(4) . . . . ?
O3 Si3 C31 C32 -49.9(4) . . . . ?
O2 Si3 C31 C32 -169.9(3) . . . . ?
C35 C31 C32 C33 -30.3(6) . . . . ?
Si3 C31 C32 C33 -155.8(4) . . . . ?
C31 C32 C33 C34 15.3(7) . . . . ?
C32 C33 C34 C35 6.3(8) . . . . ?
C33 C34 C35 C31 -25.3(7) . . . . ?
C32 C31 C35 C34 33.5(5) . . . . ?
Si3 C31 C35 C34 157.8(4) . . . . ?
O3 Si4 C41 C42 169.1(3) . . . . ?
O9 Si4 C41 C42 48.7(3) . . . . ?
O4 Si4 C41 C42 -71.2(3) . . . . ?
O3 Si4 C41 C45 49.6(3) . . . . ?
O9 Si4 C41 C45 -70.8(3) . . . . ?
O4 Si4 C41 C45 169.3(3) . . . . ?
C45 C41 C42 C43 -39.2(4) . . . . ?
Si4 C41 C42 C43 -164.2(3) . . . . ?
C41 C42 C43 C44 39.4(5) . . . . ?
C42 C43 C44 C45 -24.0(6) . . . . ?
C43 C44 C45 C41 -0.3(6) . . . . ?
C42 C41 C45 C44 24.3(5) . . . . ?
Si4 C41 C45 C44 151.9(4) . . . . ?
O8 Si5 C51 C52 172.1(4) . . . . ?
O9 Si5 C51 C52 -67.5(4) . . . . ?
O5 Si5 C51 C52 51.6(4) . . . . ?
O8 Si5 C51 C55 -67.5(5) . . . . ?
O9 Si5 C51 C55 52.9(5) . . . . ?
O5 Si5 C51 C55 172.0(4) . . . . ?
C55 C51 C52 C53 20.6(6) . . . . ?
Si5 C51 C52 C53 147.9(5) . . . . ?
C51 C52 C53 C54 -5.3(8) . . . . ?
C52 C53 C54 C55 -12.5(8) . . . . ?
C53 C54 C55 C51 25.5(7) . . . . ?
C52 C51 C55 C54 -28.1(6) . . . . ?
Si5 C51 C55 C54 -153.6(4) . . . . ?
O5 Si6 C61 C62 -47.3(4) . . . . ?
O10 Si6 C61 C62 72.4(4) . . . . ?
O6 Si6 C61 C62 -167.9(3) . . . . ?
O5 Si6 C61 C65 -167.0(3) . . . . ?
O10 Si6 C61 C65 -47.4(4) . . . . ?
O6 Si6 C61 C65 72.3(4) . . . . ?
C65 C61 C62 C63 -31.5(6) . . . . ?
Si6 C61 C62 C63 -157.7(5) . . . . ?
C61 C62 C63 C64 15.9(8) . . . . ?
C62 C63 C64 C65 6.1(8) . . . . ?
C62 C61 C65 C64 35.2(5) . . . . ?
Si6 C61 C65 C64 160.8(3) . . . . ?
C63 C64 C65 C61 -25.7(6) . . . . ?
O11 Si7 C71 C72 -67.4(9) . . . . ?
O7 Si7 C71 C72 53.6(9) . . . . ?
O6 Si7 C71 C72 173.7(8) . . . . ?
O11 Si7 C71 C75 61.2(7) . . . . ?
O7 Si7 C71 C75 -177.7(6) . . . . ?
O6 Si7 C71 C75 -57.6(7) . . . . ?
C75 C71 C72 C73 38.4(11) . . . . ?
Si7 C71 C72 C73 171.4(7) . . . . ?
C71 C72 C73 C74 -17.9(13) . . . . ?
C72 C73 C74 C75 -11.1(11) . . . . ?
C73 C74 C75 C71 32.4(10) . . . . ?
C72 C71 C75 C74 -47.6(10) . . . . ?
Si7 C71 C75 C74 175.1(6) . . . . ?
O12 Si8 C81 C82 56.8(8) . . . . ?
O7 Si8 C81 C82 -63.1(8) . . . . ?
O8 Si8 C81 C82 176.4(7) . . . . ?
O12 Si8 C81 C85 -73.5(6) . . . . ?
O7 Si8 C81 C85 166.6(5) . . . . ?
O8 Si8 C81 C85 46.1(6) . . . . ?
C85 C81 C82 C83 -23.8(11) . . . . ?
Si8 C81 C82 C83 -154.0(7) . . . . ?
C81 C82 C83 C84 11.5(13) . . . . ?
C82 C83 C84 C85 7.8(12) . . . . ?
C83 C84 C85 C81 -18.8(10) . . . . ?
C82 C81 C85 C84 27.4(10) . . . . ?
Si8 C81 C85 C84 165.8(6) . . . . ?
Si1 C1 C90 C102 -84.9(4) . . . . ?
Si1 C1 C90 C91 78.7(5) . . . . ?
Si1 C1 C90 Zr1 176.79(19) . . . . ?
Cl1 Zr1 C90 C102 88.2(3) . . . . ?
Cl2 Zr1 C90 C102 -175.3(2) . . . . ?
C12 Zr1 C90 C102 -39.5(3) . . . . ?
C11 Zr1 C90 C102 -68.3(2) . . . . ?
C9 Zr1 C90 C102 -91.5(3) . . . . ?
C8 Zr1 C90 C102 -43.5(3) . . . . ?
C10 Zr1 C90 C102 -96.1(2) . . . . ?
C97 Zr1 C90 C102 35.1(2) . . . . ?
C91 Zr1 C90 C102 109.4(3) . . . . ?
C96 Zr1 C90 C102 74.5(3) . . . . ?
Cl1 Zr1 C90 C91 -21.2(3) . . . . ?
Cl2 Zr1 C90 C91 75.3(2) . . . . ?
C12 Zr1 C90 C91 -148.9(2) . . . . ?
C11 Zr1 C90 C91 -177.7(2) . . . . ?
C9 Zr1 C90 C91 159.1(2) . . . . ?
C8 Zr1 C90 C91 -152.9(2) . . . . ?
C10 Zr1 C90 C91 154.5(2) . . . . ?
C97 Zr1 C90 C91 -74.3(3) . . . . ?
C102 Zr1 C90 C91 -109.4(3) . . . . ?
C96 Zr1 C90 C91 -34.9(2) . . . . ?
Cl1 Zr1 C90 C1 -146.8(3) . . . . ?
Cl2 Zr1 C90 C1 -50.3(3) . . . . ?
C12 Zr1 C90 C1 85.6(3) . . . . ?
C11 Zr1 C90 C1 56.7(3) . . . . ?
C9 Zr1 C90 C1 33.5(4) . . . . ?
C8 Zr1 C90 C1 81.5(4) . . . . ?
C10 Zr1 C90 C1 28.9(3) . . . . ?
C97 Zr1 C90 C1 160.2(4) . . . . ?
C91 Zr1 C90 C1 -125.6(4) . . . . ?
C102 Zr1 C90 C1 125.1(4) . . . . ?
C96 Zr1 C90 C1 -160.4(4) . . . . ?
C102 C90 C91 C92 171.3(4) . . . . ?
C1 C90 C91 C92 5.1(7) . . . . ?
Zr1 C90 C91 C92 -114.3(4) . . . . ?
C102 C90 C91 C96 -8.9(4) . . . . ?
C1 C90 C91 C96 -175.1(4) . . . . ?
Zr1 C90 C91 C96 65.5(3) . . . . ?
C102 C90 C91 Zr1 -74.4(3) . . . . ?
C1 C90 C91 Zr1 119.5(4) . . . . ?
Cl1 Zr1 C91 C92 -69.2(3) . . . . ?
Cl2 Zr1 C91 C92 25.3(3) . . . . ?
C12 Zr1 C91 C92 168.9(3) . . . . ?
C90 Zr1 C91 C92 126.9(4) . . . . ?
C11 Zr1 C91 C92 129.5(3) . . . . ?
C9 Zr1 C91 C92 67.8(6) . . . . ?
C8 Zr1 C91 C92 -161.7(4) . . . . ?
C10 Zr1 C91 C92 91.9(4) . . . . ?
C97 Zr1 C91 C92 -152.2(4) . . . . ?
C102 Zr1 C91 C92 166.7(4) . . . . ?
C96 Zr1 C91 C92 -115.5(5) . . . . ?
Cl1 Zr1 C91 C96 46.3(3) . . . . ?
Cl2 Zr1 C91 C96 140.8(3) . . . . ?
C12 Zr1 C91 C96 -75.6(3) . . . . ?
C90 Zr1 C91 C96 -117.6(4) . . . . ?
C11 Zr1 C91 C96 -115.0(3) . . . . ?
C9 Zr1 C91 C96 -176.7(4) . . . . ?
C8 Zr1 C91 C96 -46.2(5) . . . . ?
C10 Zr1 C91 C96 -152.6(3) . . . . ?
C97 Zr1 C91 C96 -36.7(2) . . . . ?
C102 Zr1 C91 C96 -77.8(3) . . . . ?
Cl1 Zr1 C91 C90 164.0(2) . . . . ?
Cl2 Zr1 C91 C90 -101.5(2) . . . . ?
C12 Zr1 C91 C90 42.1(3) . . . . ?
C11 Zr1 C91 C90 2.6(3) . . . . ?
C9 Zr1 C91 C90 -59.1(6) . . . . ?
C8 Zr1 C91 C90 71.4(5) . . . . ?
C10 Zr1 C91 C90 -34.9(3) . . . . ?
C97 Zr1 C91 C90 81.0(3) . . . . ?
C102 Zr1 C91 C90 39.8(2) . . . . ?
C96 Zr1 C91 C90 117.6(4) . . . . ?
C96 C91 C92 C93 2.6(6) . . . . ?
C90 C91 C92 C93 -177.6(4) . . . . ?
Zr1 C91 C92 C93 93.3(4) . . . . ?
C91 C92 C93 C94 -1.6(6) . . . . ?
C92 C93 C94 C95 -0.6(7) . . . . ?
C93 C94 C95 C96 1.6(7) . . . . ?
C94 C95 C96 C91 -0.6(6) . . . . ?
C94 C95 C96 C97 173.6(4) . . . . ?
C94 C95 C96 Zr1 -89.6(5) . . . . ?
C92 C91 C96 C95 -1.5(6) . . . . ?
C90 C91 C96 C95 178.6(4) . . . . ?
Zr1 C91 C96 C95 -120.2(4) . . . . ?
C92 C91 C96 C97 -176.9(4) . . . . ?
C90 C91 C96 C97 3.2(4) . . . . ?
Zr1 C91 C96 C97 64.4(3) . . . . ?
C92 C91 C96 Zr1 118.7(4) . . . . ?
C90 C91 C96 Zr1 -61.1(3) . . . . ?
Cl1 Zr1 C96 C95 -17.8(4) . . . . ?
Cl2 Zr1 C96 C95 75.2(4) . . . . ?
C12 Zr1 C96 C95 -119.4(4) . . . . ?
C90 Zr1 C96 C95 151.8(5) . . . . ?
C11 Zr1 C96 C95 -158.0(4) . . . . ?
C9 Zr1 C96 C95 -68.2(7) . . . . ?
C8 Zr1 C96 C95 -83.4(5) . . . . ?
C10 Zr1 C96 C95 175.8(4) . . . . ?
C97 Zr1 C96 C95 -128.9(5) . . . . ?
C91 Zr1 C96 C95 115.4(5) . . . . ?
C102 Zr1 C96 C95 -167.5(5) . . . . ?
Cl1 Zr1 C96 C91 -133.2(3) . . . . ?
Cl2 Zr1 C96 C91 -40.2(3) . . . . ?
C12 Zr1 C96 C91 125.2(3) . . . . ?
C90 Zr1 C96 C91 36.3(2) . . . . ?
C11 Zr1 C96 C91 86.6(3) . . . . ?
C9 Zr1 C96 C91 176.4(5) . . . . ?
C8 Zr1 C96 C91 161.2(2) . . . . ?
C10 Zr1 C96 C91 60.3(5) . . . . ?
C97 Zr1 C96 C91 115.7(4) . . . . ?
C102 Zr1 C96 C91 77.1(3) . . . . ?
Cl1 Zr1 C96 C97 111.1(2) . . . . ?
Cl2 Zr1 C96 C97 -155.9(2) . . . . ?
C12 Zr1 C96 C97 9.5(3) . . . . ?
C90 Zr1 C96 C97 -79.3(3) . . . . ?
C11 Zr1 C96 C97 -29.1(3) . . . . ?
C9 Zr1 C96 C97 60.7(6) . . . . ?
C8 Zr1 C96 C97 45.5(3) . . . . ?
C10 Zr1 C96 C97 -55.4(5) . . . . ?
C91 Zr1 C96 C97 -115.7(4) . . . . ?
C102 Zr1 C96 C97 -38.6(2) . . . . ?
C95 C96 C97 C98 -1.0(8) . . . . ?
C91 C96 C97 C98 173.7(4) . . . . ?
Zr1 C96 C97 C98 -121.8(5) . . . . ?
C95 C96 C97 C102 -171.1(4) . . . . ?
C91 C96 C97 C102 3.6(4) . . . . ?
Zr1 C96 C97 C102 68.1(3) . . . . ?
C95 C96 C97 Zr1 120.8(5) . . . . ?
C91 C96 C97 Zr1 -64.5(3) . . . . ?
Cl1 Zr1 C97 C98 65.8(4) . . . . ?
Cl2 Zr1 C97 C98 164.5(4) . . . . ?
C12 Zr1 C97 C98 -40.0(4) . . . . ?
C90 Zr1 C97 C98 -151.1(5) . . . . ?
C11 Zr1 C97 C98 -71.1(4) . . . . ?
C9 Zr1 C97 C98 -28.3(5) . . . . ?
C8 Zr1 C97 C98 -15.3(4) . . . . ?
C10 Zr1 C97 C98 -73.6(4) . . . . ?
C91 Zr1 C97 C98 167.9(5) . . . . ?
C102 Zr1 C97 C98 -115.9(5) . . . . ?
C96 Zr1 C97 C98 131.6(5) . . . . ?
Cl1 Zr1 C97 C96 -65.8(2) . . . . ?
Cl2 Zr1 C97 C96 32.9(3) . . . . ?
C12 Zr1 C97 C96 -171.6(2) . . . . ?
C90 Zr1 C97 C96 77.3(3) . . . . ?
C11 Zr1 C97 C96 157.3(2) . . . . ?
C9 Zr1 C97 C96 -160.0(2) . . . . ?
C8 Zr1 C97 C96 -146.9(2) . . . . ?
C10 Zr1 C97 C96 154.8(2) . . . . ?
C91 Zr1 C97 C96 36.3(2) . . . . ?
C102 Zr1 C97 C96 112.5(4) . . . . ?
Cl1 Zr1 C97 C102 -178.3(2) . . . . ?
Cl2 Zr1 C97 C102 -79.6(3) . . . . ?
C12 Zr1 C97 C102 75.9(3) . . . . ?
C90 Zr1 C97 C102 -35.2(2) . . . . ?
C11 Zr1 C97 C102 44.8(3) . . . . ?
C9 Zr1 C97 C102 87.6(3) . . . . ?
C8 Zr1 C97 C102 100.6(3) . . . . ?
C10 Zr1 C97 C102 42.3(3) . . . . ?
C91 Zr1 C97 C102 -76.2(3) . . . . ?
C96 Zr1 C97 C102 -112.5(4) . . . . ?
C96 C97 C98 C99 -166.0(5) . . . . ?
C102 C97 C98 C99 3.0(7) . . . . ?
Zr1 C97 C98 C99 92.9(5) . . . . ?
C97 C98 C99 C100 -0.7(7) . . . . ?
C98 C99 C100 C101 -2.0(8) . . . . ?
C99 C100 C101 C102 2.2(7) . . . . ?
C100 C101 C102 C90 177.7(4) . . . . ?
C100 C101 C102 C97 0.1(6) . . . . ?
C100 C101 C102 Zr1 -89.2(4) . . . . ?
C91 C90 C102 C101 -166.6(4) . . . . ?
C1 C90 C102 C101 -0.3(7) . . . . ?
Zr1 C90 C102 C101 119.4(5) . . . . ?
C91 C90 C102 C97 11.1(4) . . . . ?
C1 C90 C102 C97 177.4(4) . . . . ?
Zr1 C90 C102 C97 -62.9(3) . . . . ?
C91 C90 C102 Zr1 74.0(3) . . . . ?
C1 C90 C102 Zr1 -119.7(4) . . . . ?
C98 C97 C102 C101 -2.7(6) . . . . ?
C96 C97 C102 C101 168.8(4) . . . . ?
Zr1 C97 C102 C101 -121.9(4) . . . . ?
C98 C97 C102 C90 179.2(4) . . . . ?
C96 C97 C102 C90 -9.3(4) . . . . ?
Zr1 C97 C102 C90 59.9(3) . . . . ?
C98 C97 C102 Zr1 119.2(4) . . . . ?
C96 C97 C102 Zr1 -69.2(3) . . . . ?
Cl1 Zr1 C102 C101 115.4(3) . . . . ?
Cl2 Zr1 C102 C101 -122.6(3) . . . . ?
C12 Zr1 C102 C101 13.3(3) . . . . ?
C90 Zr1 C102 C101 -128.0(5) . . . . ?
C11 Zr1 C102 C101 -20.9(3) . . . . ?
C9 Zr1 C102 C101 -9.6(4) . . . . ?
C8 Zr1 C102 C101 22.1(4) . . . . ?
C10 Zr1 C102 C101 -35.2(4) . . . . ?
C97 Zr1 C102 C101 113.4(5) . . . . ?
C91 Zr1 C102 C101 -168.4(4) . . . . ?
C96 Zr1 C102 C101 151.4(4) . . . . ?
Cl1 Zr1 C102 C90 -116.5(2) . . . . ?
Cl2 Zr1 C102 C90 5.4(3) . . . . ?
C12 Zr1 C102 C90 141.3(3) . . . . ?
C11 Zr1 C102 C90 107.1(2) . . . . ?
C9 Zr1 C102 C90 118.4(2) . . . . ?
C8 Zr1 C102 C90 150.1(2) . . . . ?
C10 Zr1 C102 C90 92.8(2) . . . . ?
C97 Zr1 C102 C90 -118.6(4) . . . . ?
C91 Zr1 C102 C90 -40.4(2) . . . . ?
C96 Zr1 C102 C90 -80.6(3) . . . . ?
Cl1 Zr1 C102 C97 2.0(3) . . . . ?
Cl2 Zr1 C102 C97 124.0(2) . . . . ?
C12 Zr1 C102 C97 -100.1(3) . . . . ?
C90 Zr1 C102 C97 118.6(4) . . . . ?
C11 Zr1 C102 C97 -134.3(3) . . . . ?
C9 Zr1 C102 C97 -123.0(3) . . . . ?
C8 Zr1 C102 C97 -91.3(3) . . . . ?
C10 Zr1 C102 C97 -148.6(3) . . . . ?
C91 Zr1 C102 C97 78.2(3) . . . . ?
C96 Zr1 C102 C97 38.0(2) . . . . ?
